data_2105991
loop_
_publ_author_name
'Larsen, Finn Krebs'
'Overgaard, Jacob'
'Christensen, Mogens'
'McIntyre, Garry James'
'Timco, Grigore'
'Winpenny, Richard E. P.'

_publ_section_title
;
 Metal distribution and disorder in the crystal structure of
 [NH~2~Et~2~][Cr~7~<i>M</i>F~8~(^<i>t^</i>BuCO~2~)~16~] wheel molecules
 for <i>M</i> = Mn, Fe, Co, Ni, Cu, Zn and Cd
;
_journal_coeditor_code PI5020
_journal_issue 6
_journal_name_full 'Acta Crystallographica Section B'
_journal_page_first 932
_journal_page_last 941
_journal_paper_doi 10.1107/S2052520614019179
_journal_volume 70
_journal_year 2014
_chemical_formula_sum 'C85.39 H157.5 Cr7.01 F8 Mn N O33.5'
_chemical_formula_weight 2307.09
_space_group_crystal_system monoclinic
_space_group_IT_number 14
_space_group_name_Hall '-P 2ybc'
_space_group_name_H-M_alt 'P 1 21/c 1'
_symmetry_space_group_name_Hall '-P 2ybc'
_symmetry_space_group_name_H-M 'P 1 21/c 1'
_atom_sites_solution_hydrogens geom
_audit_creation_method SHELXL-2013
_cell_angle_alpha 90
_cell_angle_beta 110.356(2)
_cell_angle_gamma 90
_cell_formula_units_Z 4
_cell_length_a 24.9224(10)
_cell_length_b 16.5198(7)
_cell_length_c 30.8326(12)
_cell_measurement_temperature 273(2)
_cell_volume 11901.4(8)
_computing_structure_refinement 'SHELXL-2013 (Sheldrick, 2013)'
_diffrn_ambient_temperature 273(2)
_diffrn_measured_fraction_theta_full 0.997
_diffrn_measured_fraction_theta_max 0.997
_diffrn_measurement_device_type 'Bruker APEX2'
_diffrn_radiation_type MoK\a
_diffrn_radiation_wavelength 0.71073
_diffrn_reflns_av_R_equivalents 0.067
_diffrn_reflns_theta_full 25.242
_diffrn_reflns_theta_max 25.349
_diffrn_reflns_theta_min 3.514
_exptl_absorpt_coefficient_mu 0.796
_exptl_crystal_density_diffrn 1.287
_exptl_crystal_F_000 4839
_exptl_crystal_size_max 0.460
_exptl_crystal_size_mid 0.371
_exptl_crystal_size_min 0.242
_refine_diff_density_max 1.671
_refine_diff_density_min -1.016
_refine_ls_extinction_method none
_refine_ls_goodness_of_fit_ref 1.051
_refine_ls_hydrogen_treatment constr
_refine_ls_matrix_type full
_refine_ls_number_parameters 1294
_refine_ls_number_reflns 21721
_refine_ls_number_restraints 207
_refine_ls_restrained_S_all 1.049
_refine_ls_R_factor_all 0.1030
_refine_ls_R_factor_gt 0.0726
_refine_ls_shift/su_max 0.003
_refine_ls_shift/su_mean 0.000
_refine_ls_structure_factor_coef Fsqd
_refine_ls_weighting_details
;
 w=1/[\s^2^(Fo^2^)+(0.0562P)^2^+67.9675P]
 where P=(Fo^2^+2Fc^2^)/3
;
_refine_ls_weighting_scheme calc
_refine_ls_wR_factor_gt 0.1672
_refine_ls_wR_factor_ref 0.1952
_reflns_number_gt 16355
_reflns_number_total 21721
_reflns_threshold_expression 'I > 2\s(I)'
_cod_data_source_file pi5020sup1.cif
_cod_data_source_block cr7mn_single
_cod_original_formula_sum 'C85.39 H157.50 Cr7.01 F8 Mn N O33.50'
_cod_database_code 2105991
_cod_database_fobs_code 2105991
_shelx_space_group_comment
;
The symmetry employed for this shelxl refinement is uniquely defined
by the following loop, which should always be used as a source of
symmetry information in preference to the above space-group names.
They are only intended as comments.
;
_shelxl_version_number 20.13

loop_
_space_group_symop_operation_xyz
'x, y, z'
'-x, y+1/2, -z+1/2'
'-x, -y, -z'
'x, -y-1/2, z-1/2'

loop_
_atom_site_type_symbol
_atom_site_label
_atom_site_fract_x
_atom_site_fract_y
_atom_site_fract_z
_atom_site_U_iso_or_equiv
_atom_site_adp_type
_atom_site_calc_flag
_atom_site_occupancy
_atom_site_disorder_assembly
_atom_site_disorder_group
Cr Cr1 0.16936(4) 0.29713(5) 0.80733(3) 0.0370(4) Uani d 0.54(7) A 1
Mn Mn1 0.16936(4) 0.29713(5) 0.80733(3) 0.0370(4) Uani d 0.46(7) A 2
Cr Cr2 0.27000(3) 0.35096(5) 0.76121(3) 0.0316(3) Uani d 0.83(7) A 1
Mn Mn2 0.27000(3) 0.35096(5) 0.76121(3) 0.0316(3) Uani d 0.17(7) A 2
Cr Cr3 0.34036(4) 0.52363(5) 0.75599(3) 0.0402(2) Uani d 1 A 1
Cr Cr4 0.37952(4) 0.68525(5) 0.82817(3) 0.0386(2) Uani d 1 A 1
Cr Cr5 0.32824(4) 0.77567(5) 0.90515(3) 0.0424(4) Uani d 0.97(7) A 1
Mn Mn5 0.32824(4) 0.77567(5) 0.90515(3) 0.0424(4) Uani d 0.03(7) A 2
Cr Cr6 0.25414(4) 0.70268(5) 0.97180(3) 0.0475(4) Uani d 0.67(8) A 1
Mn Mn6 0.25414(4) 0.70268(5) 0.97180(3) 0.0475(4) Uani d 0.33(8) A 2
Cr Cr7 0.15994(4) 0.54693(6) 0.95774(3) 0.0398(2) Uani d 1 A 1
Cr Cr8 0.14568(4) 0.36468(5) 0.90381(3) 0.0358(2) Uani d 1 A 1
F F1 0.24123(11) 0.35274(17) 0.81097(9) 0.0334(6) Uani d 1 A 1
F F2 0.27774(12) 0.46684(17) 0.76559(9) 0.0361(6) Uani d 1 A 1
F F3 0.35374(12) 0.57513(17) 0.81507(9) 0.0375(7) Uani d 1 A 1
F F4 0.31918(12) 0.70336(18) 0.85226(10) 0.0409(7) Uani d 1 A 1
F F5 0.30200(13) 0.68559(17) 0.93330(10) 0.0422(7) Uani d 1 A 1
F F6 0.20179(12) 0.62036(17) 0.93264(10) 0.0386(7) Uani d 1 A 1
F F7 0.18985(12) 0.46059(17) 0.92924(10) 0.0369(6) Uani d 1 A 1
F F8 0.15973(12) 0.38555(17) 0.84699(9) 0.0361(6) Uani d 1 A 1
O O10 0.12928(15) 0.3607(2) 0.75052(13) 0.0419(9) Uani d 1 A 1
O O11 0.18273(16) 0.2073(2) 0.76873(13) 0.0427(9) Uani d 1 A 1
O O12 0.26447(15) 0.2343(2) 0.75715(12) 0.0388(8) Uani d 1 A 1
O O13 0.19372(14) 0.3640(2) 0.71463(11) 0.0353(8) Uani d 1 A 1
O O20 0.29906(15) 0.3464(2) 0.71009(12) 0.0387(8) Uani d 1 A 1
O O21 0.32459(19) 0.4703(3) 0.69638(13) 0.0531(11) Uani d 1 A 1
O O22 0.34699(14) 0.3394(2) 0.80688(12) 0.0384(8) Uani d 1 A 1
O O23 0.39503(15) 0.4392(2) 0.78850(12) 0.0410(9) Uani d 1 A 1
O O30 0.40491(18) 0.5784(3) 0.74646(13) 0.0534(11) Uani d 1 A 1
O O31 0.44182(17) 0.6650(3) 0.80505(14) 0.0505(10) Uani d 1 A 1
O O32 0.28749(19) 0.6104(3) 0.72574(13) 0.0555(11) Uani d 1 A 1
O O33 0.32793(18) 0.7201(2) 0.76716(13) 0.0500(10) Uani d 1 A 1
O O40 0.43067(15) 0.6522(2) 0.88885(13) 0.0419(9) Uani d 1 A 1
O O41 0.40956(15) 0.7405(2) 0.93564(13) 0.0439(9) Uani d 1 A 1
O O42 0.40801(17) 0.7957(2) 0.84048(14) 0.0486(10) Uani d 1 A 1
O O43 0.35566(17) 0.8632(2) 0.87470(17) 0.0571(11) Uani d 1 A 1
O O50 0.24847(19) 0.8110(2) 0.87418(16) 0.0563(11) Uani d 1 A 1
O O51 0.20896(18) 0.7865(2) 0.92816(16) 0.0538(11) Uani d 1 A 1
O O52 0.33946(18) 0.8468(3) 0.95910(18) 0.0618(12) Uani d 1 A 1
O O53 0.3086(3) 0.7811(3) 1.00956(17) 0.0758(15) Uani d 1 A 1
O O60 0.20312(17) 0.7218(3) 1.00807(16) 0.0575(12) Uani d 1 A 1
O O61 0.12927(17) 0.6368(3) 0.98284(14) 0.0562(11) Uani d 1 A 1
O O62 0.29588(17) 0.6147(3) 1.01413(14) 0.0557(11) Uani d 1 A 1
O O63 0.22578(16) 0.5314(3) 1.01519(13) 0.0477(10) Uani d 1 A 1
O O70 0.09300(16) 0.5574(2) 0.89989(13) 0.0443(9) Uani d 1 A 1
O O71 0.07483(15) 0.4277(2) 0.87912(13) 0.0413(9) Uani d 1 A 1
O O72 0.11890(17) 0.4706(3) 0.98396(13) 0.0526(11) Uani d 1 A 1
O O73 0.13333(18) 0.3455(3) 0.96176(14) 0.0515(10) Uani d 1 A 1
O O80 0.09889(16) 0.2691(2) 0.87865(12) 0.0416(9) Uani d 1 A 1
O O81 0.09622(19) 0.2503(2) 0.80586(13) 0.0529(11) Uani d 1 A 1
O O82 0.21551(16) 0.2987(2) 0.92682(12) 0.0422(9) Uani d 1 A 1
O O83 0.21352(16) 0.2322(2) 0.86319(11) 0.0390(8) Uani d 1 A 1
C C10 0.2245(2) 0.1884(3) 0.75639(17) 0.0362(11) Uani d 1 A 1
C C11 0.2254(3) 0.1080(4) 0.7339(2) 0.0608(12) Uiso d 0.637(6) A 1
C C12 0.1847(3) 0.1127(6) 0.6842(2) 0.0608(12) Uiso d 0.637(6) A 1
H H12A 0.1958 0.1565 0.6687 0.091 Uiso calc 0.319(3) A 1
H H12B 0.1465 0.1217 0.6838 0.091 Uiso calc 0.319(3) A 1
H H12C 0.1860 0.0628 0.6687 0.091 Uiso calc 0.319(3) A 1
H H12D 0.1564 0.0708 0.6787 0.091 Uiso calc 0.319(3) A 1
H H12E 0.2058 0.1056 0.6637 0.091 Uiso calc 0.319(3) A 1
H H12F 0.1662 0.1645 0.6788 0.091 Uiso calc 0.319(3) A 1
C C13 0.2044(4) 0.0450(6) 0.7600(3) 0.0608(12) Uiso d 0.637(6) A 1
H H13A 0.1659 0.0574 0.7575 0.091 Uiso calc 0.319(3) A 1
H H13B 0.2286 0.0453 0.7920 0.091 Uiso calc 0.319(3) A 1
H H13C 0.2056 -0.0075 0.7470 0.091 Uiso calc 0.319(3) A 1
H H13D 0.2342 0.0061 0.7735 0.091 Uiso calc 0.319(3) A 1
H H13E 0.1714 0.0182 0.7390 0.091 Uiso calc 0.319(3) A 1
H H13F 0.1945 0.0709 0.7840 0.091 Uiso calc 0.319(3) A 1
C C14 0.2848(3) 0.0859(7) 0.7347(3) 0.0608(12) Uiso d 0.637(6) A 1
H H14A 0.2981 0.1264 0.7185 0.091 Uiso calc 0.319(3) A 1
H H14B 0.2835 0.0344 0.7200 0.091 Uiso calc 0.319(3) A 1
H H14C 0.3105 0.0828 0.7662 0.091 Uiso calc 0.319(3) A 1
H H14D 0.2967 0.0360 0.7513 0.091 Uiso calc 0.319(3) A 1
H H14E 0.3112 0.1281 0.7498 0.091 Uiso calc 0.319(3) A 1
H H14F 0.2842 0.0796 0.7036 0.091 Uiso calc 0.319(3) A 1
C C11A 0.2290(5) 0.0971(7) 0.7472(4) 0.0608(12) Uiso d 0.363(6) A 2
C C12A 0.1696(4) 0.0618(11) 0.7242(5) 0.0608(12) Uiso d 0.363(6) A 2
H H12G 0.1474 0.0700 0.7438 0.091 Uiso calc 0.181(3) A 2
H H12H 0.1726 0.0048 0.7192 0.091 Uiso calc 0.181(3) A 2
H H12I 0.1512 0.0881 0.6950 0.091 Uiso calc 0.181(3) A 2
H H12J 0.1668 0.0386 0.6949 0.091 Uiso calc 0.181(3) A 2
H H12K 0.1415 0.1038 0.7195 0.091 Uiso calc 0.181(3) A 2
H H12L 0.1630 0.0205 0.7437 0.091 Uiso calc 0.181(3) A 2
C C13A 0.2585(6) 0.0541(11) 0.7929(4) 0.0608(12) Uiso d 0.363(6) A 2
H H13G 0.2361 0.0605 0.8125 0.091 Uiso calc 0.181(3) A 2
H H13H 0.2958 0.0770 0.8077 0.091 Uiso calc 0.181(3) A 2
H H13I 0.2621 -0.0025 0.7873 0.091 Uiso calc 0.181(3) A 2
H H13J 0.2932 0.0295 0.7925 0.091 Uiso calc 0.181(3) A 2
H H13K 0.2336 0.0130 0.7973 0.091 Uiso calc 0.181(3) A 2
H H13L 0.2672 0.0925 0.8177 0.091 Uiso calc 0.181(3) A 2
C C14A 0.2638(6) 0.0858(12) 0.7159(5) 0.0608(12) Uiso d 0.363(6) A 2
H H14G 0.2451 0.1128 0.6870 0.091 Uiso calc 0.181(3) A 2
H H14H 0.2671 0.0291 0.7104 0.091 Uiso calc 0.181(3) A 2
H H14I 0.3013 0.1084 0.7305 0.091 Uiso calc 0.181(3) A 2
H H14J 0.2972 0.0541 0.7316 0.091 Uiso calc 0.181(3) A 2
H H14K 0.2753 0.1378 0.7082 0.091 Uiso calc 0.181(3) A 2
H H14L 0.2410 0.0585 0.6881 0.091 Uiso calc 0.181(3) A 2
C C15 0.1440(2) 0.3725(3) 0.71568(19) 0.0376(12) Uani d 1 . .
C C16 0.0983(2) 0.4005(4) 0.67139(19) 0.045(3) Uani d 0.854(11) A 1
C C17 0.0389(2) 0.3952(5) 0.6744(3) 0.082(3) Uani d 0.854(11) A 1
H H17A 0.0110 0.4105 0.6452 0.123 Uiso calc 0.427(5) A 1
H H17B 0.0365 0.4309 0.6982 0.123 Uiso calc 0.427(5) A 1
H H17C 0.0318 0.3406 0.6817 0.123 Uiso calc 0.427(5) A 1
H H17D 0.0419 0.3775 0.7048 0.123 Uiso calc 0.427(5) A 1
H H17E 0.0164 0.3571 0.6519 0.123 Uiso calc 0.427(5) A 1
H H17F 0.0211 0.4474 0.6684 0.123 Uiso calc 0.427(5) A 1
C C18 0.1014(3) 0.3477(5) 0.6321(2) 0.085(4) Uani d 0.854(11) A 1
H H18A 0.0712 0.3625 0.6040 0.127 Uiso calc 0.427(5) A 1
H H18B 0.0971 0.2919 0.6390 0.127 Uiso calc 0.427(5) A 1
H H18C 0.1377 0.3552 0.6283 0.127 Uiso calc 0.427(5) A 1
H H18D 0.1328 0.3106 0.6436 0.127 Uiso calc 0.427(5) A 1
H H18E 0.1069 0.3811 0.6085 0.127 Uiso calc 0.427(5) A 1
H H18F 0.0663 0.3179 0.6192 0.127 Uiso calc 0.427(5) A 1
C C19 0.1115(3) 0.4876(4) 0.6631(3) 0.101(4) Uani d 0.854(11) A 1
H H19A 0.0829 0.5071 0.6353 0.152 Uiso calc 0.427(5) A 1
H H19B 0.1484 0.4903 0.6599 0.152 Uiso calc 0.427(5) A 1
H H19C 0.1114 0.5204 0.6888 0.152 Uiso calc 0.427(5) A 1
H H19D 0.1456 0.5047 0.6874 0.152 Uiso calc 0.427(5) A 1
H H19E 0.0801 0.5215 0.6627 0.152 Uiso calc 0.427(5) A 1
H H19F 0.1171 0.4915 0.6339 0.152 Uiso calc 0.427(5) A 1
C C16A 0.0990(11) 0.3875(16) 0.6701(8) 0.06(3) Uiso d 0.146(11) A 2
C C17A 0.0660(16) 0.3099(15) 0.6524(14) 0.052(12) Uiso d 0.146(11) A 2
H H17G 0.0444 0.2957 0.6717 0.078 Uiso calc 0.073(5) A 2
H H17H 0.0924 0.2671 0.6531 0.078 Uiso calc 0.073(5) A 2
H H17I 0.0404 0.3178 0.6212 0.078 Uiso calc 0.073(5) A 2
H H17J 0.0737 0.2914 0.6256 0.078 Uiso calc 0.073(5) A 2
H H17K 0.0258 0.3199 0.6443 0.078 Uiso calc 0.073(5) A 2
H H17L 0.0777 0.2693 0.6761 0.078 Uiso calc 0.073(5) A 2
C C18A 0.1237(14) 0.419(2) 0.6347(12) 0.056(12) Uiso d 0.146(11) A 2
H H18G 0.1458 0.3770 0.6274 0.083 Uiso calc 0.073(5) A 2
H H18H 0.1478 0.4647 0.6472 0.083 Uiso calc 0.073(5) A 2
H H18I 0.0930 0.4348 0.6072 0.083 Uiso calc 0.073(5) A 2
H H18J 0.1119 0.4740 0.6272 0.083 Uiso calc 0.073(5) A 2
H H18K 0.1099 0.3863 0.6073 0.083 Uiso calc 0.073(5) A 2
H H18L 0.1647 0.4162 0.6473 0.083 Uiso calc 0.073(5) A 2
C C19A 0.0590(17) 0.4505(19) 0.6780(14) 0.066(14) Uiso d 0.146(11) A 2
H H19G 0.0436 0.4308 0.7005 0.098 Uiso calc 0.073(5) A 2
H H19H 0.0283 0.4609 0.6494 0.098 Uiso calc 0.073(5) A 2
H H19I 0.0797 0.4997 0.6890 0.098 Uiso calc 0.073(5) A 2
H H19J 0.0575 0.4968 0.6588 0.098 Uiso calc 0.073(5) A 2
H H19K 0.0728 0.4667 0.7099 0.098 Uiso calc 0.073(5) A 2
H H19L 0.0213 0.4279 0.6703 0.098 Uiso calc 0.073(5) A 2
C C20 0.3120(2) 0.3973(4) 0.68541(19) 0.0451(13) Uani d 1 . .
C C21 0.3122(2) 0.3704(3) 0.63857(16) 0.0573(17) Uani d 1 . .
C C22 0.2989(3) 0.2809(3) 0.6310(2) 0.106(4) Uani d 1 . .
H H22A 0.2994 0.2654 0.6011 0.158 Uiso calc 0.5 . .
H H22B 0.2617 0.2703 0.6326 0.158 Uiso calc 0.5 . .
H H22C 0.3272 0.2503 0.6545 0.158 Uiso calc 0.5 . .
H H22D 0.2928 0.2586 0.6577 0.158 Uiso calc 0.5 . .
H H22E 0.3304 0.2537 0.6262 0.158 Uiso calc 0.5 . .
H H22F 0.2650 0.2736 0.6043 0.158 Uiso calc 0.5 . .
C C23 0.2670(2) 0.4193(4) 0.6022(2) 0.089(3) Uani d 1 . .
H H23A 0.2662 0.4036 0.5720 0.133 Uiso calc 0.5 . .
H H23B 0.2761 0.4759 0.6069 0.133 Uiso calc 0.5 . .
H H23C 0.2303 0.4095 0.6048 0.133 Uiso calc 0.5 . .
H H23D 0.2489 0.4557 0.6171 0.133 Uiso calc 0.5 . .
H H23E 0.2389 0.3834 0.5822 0.133 Uiso calc 0.5 . .
H H23F 0.2847 0.4498 0.5843 0.133 Uiso calc 0.5 . .
C C24 0.37065(19) 0.3879(4) 0.6359(2) 0.0629(18) Uani d 1 . .
H H24A 0.3714 0.3710 0.6063 0.094 Uiso calc 0.5 . .
H H24B 0.3993 0.3588 0.6599 0.094 Uiso calc 0.5 . .
H H24C 0.3783 0.4449 0.6397 0.094 Uiso calc 0.5 . .
H H24D 0.3946 0.4121 0.6643 0.094 Uiso calc 0.5 . .
H H24E 0.3667 0.4243 0.6107 0.094 Uiso calc 0.5 . .
H H24F 0.3877 0.3382 0.6309 0.094 Uiso calc 0.5 . .
C C25 0.3919(2) 0.3786(3) 0.81122(18) 0.0386(12) Uani d 1 . .
C C26 0.44742(18) 0.3495(3) 0.84768(16) 0.0537(16) Uani d 1 . .
C C27 0.4956(3) 0.3506(4) 0.8282(2) 0.079(2) Uani d 1 . .
H H27A 0.5279 0.3216 0.8487 0.118 Uiso calc 1 . .
H H27B 0.5064 0.4055 0.8254 0.118 Uiso calc 1 . .
H H27C 0.4830 0.3252 0.7983 0.118 Uiso calc 1 . .
C C28 0.4604(3) 0.4089(4) 0.8875(2) 0.105(4) Uani d 1 . .
H H28A 0.4350 0.3991 0.9043 0.157 Uiso calc 1 . .
H H28B 0.4550 0.4631 0.8756 0.157 Uiso calc 1 . .
H H28C 0.4993 0.4020 0.9077 0.157 Uiso calc 1 . .
C C29 0.4407(3) 0.2649(3) 0.8640(2) 0.069(2) Uani d 1 . .
H H29A 0.4777 0.2435 0.8817 0.103 Uiso calc 1 . .
H H29B 0.4230 0.2307 0.8377 0.103 Uiso calc 1 . .
H H29C 0.4173 0.2668 0.8830 0.103 Uiso calc 1 . .
C C30 0.4443(3) 0.6251(4) 0.77114(19) 0.0490(14) Uani d 1 . .
C C31 0.4979(2) 0.6313(3) 0.75956(15) 0.0599(17) Uani d 1 . .
C C32 0.4833(3) 0.6283(4) 0.70760(14) 0.0596(17) Uani d 1 . .
H H32A 0.4605 0.6746 0.6937 0.089 Uiso calc 1 . .
H H32B 0.4622 0.5797 0.6956 0.089 Uiso calc 1 . .
H H32C 0.5179 0.6285 0.7006 0.089 Uiso calc 1 . .
C C33 0.5348(3) 0.5592(5) 0.7819(2) 0.123(5) Uani d 1 . .
H H33A 0.5745 0.5742 0.7914 0.185 Uiso calc 1 . .
H H33B 0.5274 0.5156 0.7601 0.185 Uiso calc 1 . .
H H33C 0.5260 0.5423 0.8084 0.185 Uiso calc 1 . .
C C34 0.5294(4) 0.7092(4) 0.7787(2) 0.122(5) Uani d 1 . .
H H34A 0.5672 0.7071 0.7771 0.183 Uiso calc 1 . .
H H34B 0.5321 0.7156 0.8103 0.183 Uiso calc 1 . .
H H34C 0.5089 0.7542 0.7608 0.183 Uiso calc 1 . .
C C35 0.2911(3) 0.6848(4) 0.7335(2) 0.0564(17) Uani d 1 . .
C C36 0.2517(3) 0.7376(4) 0.6965(2) 0.050(2) Uiso d 0.769(11) A 1
C C37 0.2713(3) 0.7412(6) 0.6551(3) 0.083(4) Uani d 0.769(11) A 1
H H37A 0.2457 0.7749 0.6316 0.125 Uiso calc 0.385(5) A 1
H H37B 0.2714 0.6876 0.6431 0.125 Uiso calc 0.385(5) A 1
H H37C 0.3093 0.7633 0.6645 0.125 Uiso calc 0.385(5) A 1
H H37D 0.3052 0.7090 0.6612 0.125 Uiso calc 0.385(5) A 1
H H37E 0.2795 0.7963 0.6497 0.125 Uiso calc 0.385(5) A 1
H H37F 0.2416 0.7206 0.6283 0.125 Uiso calc 0.385(5) A 1
C C38 0.2508(5) 0.8224(4) 0.7152(3) 0.116(6) Uani d 0.769(11) A 1
H H38A 0.2268 0.8565 0.6910 0.175 Uiso calc 0.385(5) A 1
H H38B 0.2890 0.8439 0.7263 0.175 Uiso calc 0.385(5) A 1
H H38C 0.2362 0.8205 0.7401 0.175 Uiso calc 0.385(5) A 1
H H38D 0.2745 0.8241 0.7473 0.175 Uiso calc 0.385(5) A 1
H H38E 0.2123 0.8367 0.7120 0.175 Uiso calc 0.385(5) A 1
H H38F 0.2652 0.8601 0.6981 0.175 Uiso calc 0.385(5) A 1
C C39 0.1922(3) 0.7011(6) 0.6820(3) 0.074(4) Uani d 0.769(11) A 1
H H39A 0.1665 0.7325 0.6572 0.111 Uiso calc 0.385(5) A 1
H H39B 0.1791 0.7012 0.7078 0.111 Uiso calc 0.385(5) A 1
H H39C 0.1934 0.6465 0.6717 0.111 Uiso calc 0.385(5) A 1
H H39D 0.1928 0.6543 0.7006 0.111 Uiso calc 0.385(5) A 1
H H39E 0.1802 0.6856 0.6500 0.111 Uiso calc 0.385(5) A 1
H H39F 0.1660 0.7403 0.6861 0.111 Uiso calc 0.385(5) A 1
C C36A 0.2316(9) 0.7447(11) 0.7082(7) 0.050(2) Uiso d 0.231(11) A 2
C C37A 0.2536(13) 0.8001(18) 0.6789(10) 0.083(8) Uiso d 0.231(11) A 2
H H37G 0.2699 0.7682 0.6605 0.124 Uiso calc 0.115(5) A 2
H H37H 0.2823 0.8355 0.6986 0.124 Uiso calc 0.115(5) A 2
H H37I 0.2225 0.8318 0.6589 0.124 Uiso calc 0.115(5) A 2
H H37J 0.2466 0.8554 0.6848 0.124 Uiso calc 0.115(5) A 2
H H37K 0.2341 0.7881 0.6467 0.124 Uiso calc 0.115(5) A 2
H H37L 0.2939 0.7918 0.6865 0.124 Uiso calc 0.115(5) A 2
C C38A 0.2130(14) 0.7951(18) 0.7417(9) 0.083(8) Uiso d 0.231(11) A 2
H H38G 0.2452 0.8249 0.7617 0.124 Uiso calc 0.115(5) A 2
H H38H 0.1985 0.7601 0.7599 0.124 Uiso calc 0.115(5) A 2
H H38I 0.1836 0.8322 0.7247 0.124 Uiso calc 0.115(5) A 2
H H38J 0.1730 0.7865 0.7358 0.124 Uiso calc 0.115(5) A 2
H H38K 0.2197 0.8513 0.7376 0.124 Uiso calc 0.115(5) A 2
H H38L 0.2346 0.7793 0.7729 0.124 Uiso calc 0.115(5) A 2
C C39A 0.1809(15) 0.697(2) 0.6771(12) 0.083(8) Uiso d 0.231(11) A 2
H H39G 0.1931 0.6623 0.6572 0.124 Uiso calc 0.115(5) A 2
H H39H 0.1519 0.7331 0.6587 0.124 Uiso calc 0.115(5) A 2
H H39I 0.1656 0.6638 0.6958 0.124 Uiso calc 0.115(5) A 2
H H39J 0.1473 0.7105 0.6840 0.124 Uiso calc 0.115(5) A 2
H H39K 0.1885 0.6397 0.6824 0.124 Uiso calc 0.115(5) A 2
H H39L 0.1748 0.7090 0.6453 0.124 Uiso calc 0.115(5) A 2
C C40 0.3925(3) 0.8592(4) 0.8558(2) 0.0507(15) Uani d 1 . .
C C41 0.4225(2) 0.9347(3) 0.8482(2) 0.068(3) Uani d 0.888(13) A .
C C42 0.4058(4) 0.9486(6) 0.7964(2) 0.107(4) Uani d 0.888(13) A 1
H H42A 0.4265 0.9943 0.7910 0.160 Uiso calc 0.888(13) A 1
H H42B 0.3655 0.9589 0.7833 0.160 Uiso calc 0.888(13) A 1
H H42C 0.4150 0.9014 0.7823 0.160 Uiso calc 0.888(13) A 1
C C43 0.4041(4) 1.0066(4) 0.8701(4) 0.125(5) Uani d 0.888(13) A 1
H H43A 0.4178 1.0001 0.9031 0.187 Uiso calc 0.888(13) A 1
H H43B 0.3631 1.0100 0.8588 0.187 Uiso calc 0.888(13) A 1
H H43C 0.4198 1.0553 0.8623 0.187 Uiso calc 0.888(13) A 1
C C44 0.4867(2) 0.9234(5) 0.8693(3) 0.102(4) Uani d 0.888(13) A 1
H H44A 0.4981 0.8785 0.8547 0.153 Uiso calc 0.888(13) A 1
H H44B 0.4972 0.9129 0.9018 0.153 Uiso calc 0.888(13) A 1
H H44C 0.5056 0.9716 0.8647 0.153 Uiso calc 0.888(13) A 1
C C42A 0.386(3) 1.007(3) 0.825(2) 0.15(3) Uiso d 0.112(13) A 2
H H42D 0.3636 1.0239 0.8434 0.220 Uiso calc 0.112(13) A 2
H H42E 0.3612 0.9922 0.7948 0.220 Uiso calc 0.112(13) A 2
H H42F 0.4105 1.0507 0.8231 0.220 Uiso calc 0.112(13) A 2
C C43A 0.447(2) 0.948(5) 0.9001(5) 0.15(3) Uiso d 0.112(13) A 2
H H43D 0.4513 1.0055 0.9064 0.220 Uiso calc 0.112(13) A 2
H H43E 0.4844 0.9231 0.9124 0.220 Uiso calc 0.112(13) A 2
H H43F 0.4224 0.9254 0.9145 0.220 Uiso calc 0.112(13) A 2
C C44A 0.4708(16) 0.925(5) 0.8293(18) 0.15(3) Uiso d 0.112(13) A 2
H H44D 0.4806 0.9763 0.8200 0.220 Uiso calc 0.112(13) A 2
H H44E 0.4588 0.8888 0.8031 0.220 Uiso calc 0.112(13) A 2
H H44F 0.5037 0.9020 0.8529 0.220 Uiso calc 0.112(13) A 2
C C45 0.4420(2) 0.6911(3) 0.92598(19) 0.0394(12) Uani d 1 . .
C C46 0.5010(2) 0.6781(3) 0.96131(17) 0.0633(19) Uani d 1 . .
C C47 0.5446(3) 0.6919(6) 0.9378(3) 0.109(5) Uani d 0.868(11) B 1
H H47A 0.5422 0.7469 0.9273 0.164 Uiso calc 0.434(6) B 1
H H47B 0.5367 0.6560 0.9118 0.164 Uiso calc 0.434(6) B 1
H H47C 0.5823 0.6815 0.9594 0.164 Uiso calc 0.434(6) B 1
H H47D 0.5653 0.6427 0.9384 0.164 Uiso calc 0.434(6) B 1
H H47E 0.5708 0.7336 0.9538 0.164 Uiso calc 0.434(6) B 1
H H47F 0.5252 0.7081 0.9063 0.164 Uiso calc 0.434(6) B 1
C C48 0.5040(4) 0.5911(3) 0.9775(3) 0.100(5) Uani d 0.868(11) B 1
H H48A 0.4966 0.5555 0.9514 0.150 Uiso calc 0.434(6) B 1
H H48B 0.4758 0.5824 0.9917 0.150 Uiso calc 0.434(6) B 1
H H48C 0.5414 0.5803 0.9995 0.150 Uiso calc 0.434(6) B 1
H H48D 0.5126 0.5900 1.0103 0.150 Uiso calc 0.434(6) B 1
H H48E 0.5334 0.5631 0.9700 0.150 Uiso calc 0.434(6) B 1
H H48F 0.4678 0.5652 0.9623 0.150 Uiso calc 0.434(6) B 1
C C49 0.5130(3) 0.7349(4) 1.0021(2) 0.087(4) Uani d 0.868(11) B 1
H H49A 0.5106 0.7899 0.9916 0.131 Uiso calc 0.434(6) B 1
H H49B 0.5507 0.7247 1.0239 0.131 Uiso calc 0.434(6) B 1
H H49C 0.4853 0.7262 1.0168 0.131 Uiso calc 0.434(6) B 1
H H49D 0.5204 0.7040 1.0300 0.131 Uiso calc 0.434(6) B 1
H H49E 0.4804 0.7691 0.9976 0.131 Uiso calc 0.434(6) B 1
H H49F 0.5457 0.7677 1.0047 0.131 Uiso calc 0.434(6) B 1
C C47A 0.5339(15) 0.6102(16) 0.9487(14) 0.074(12) Uiso d 0.132(11) B 2
H H47G 0.5124 0.5608 0.9448 0.111 Uiso calc 0.066(6) B 2
H H47H 0.5702 0.6034 0.9730 0.111 Uiso calc 0.066(6) B 2
H H47I 0.5399 0.6233 0.9204 0.111 Uiso calc 0.066(6) B 2
H H47J 0.5693 0.6309 0.9473 0.111 Uiso calc 0.066(6) B 2
H H47K 0.5114 0.5883 0.9191 0.111 Uiso calc 0.066(6) B 2
H H47L 0.5418 0.5683 0.9717 0.111 Uiso calc 0.066(6) B 2
C C48A 0.4904(17) 0.657(2) 1.0055(8) 0.074(12) Uiso d 0.132(11) B 2
H H48G 0.4699 0.6062 1.0013 0.111 Uiso calc 0.066(6) B 2
H H48H 0.4682 0.6985 1.0127 0.111 Uiso calc 0.066(6) B 2
H H48I 0.5263 0.6512 1.0304 0.111 Uiso calc 0.066(6) B 2
H H48J 0.5064 0.6977 1.0283 0.111 Uiso calc 0.066(6) B 2
H H48K 0.5081 0.6055 1.0169 0.111 Uiso calc 0.066(6) B 2
H H48L 0.4499 0.6527 0.9992 0.111 Uiso calc 0.066(6) B 2
C C49A 0.5354(15) 0.7559(13) 0.9684(14) 0.074(12) Uiso d 0.132(11) B 2
H H49G 0.5729 0.7470 0.9908 0.111 Uiso calc 0.066(6) B 2
H H49H 0.5163 0.7974 0.9794 0.111 Uiso calc 0.066(6) B 2
H H49I 0.5387 0.7725 0.9396 0.111 Uiso calc 0.066(6) B 2
H H49J 0.5124 0.7976 0.9491 0.111 Uiso calc 0.066(6) B 2
H H49K 0.5689 0.7472 0.9605 0.111 Uiso calc 0.066(6) B 2
H H49L 0.5466 0.7721 1.0002 0.111 Uiso calc 0.066(6) B 2
C C50 0.3367(3) 0.8354(4) 0.9993(3) 0.065(2) Uani d 1 . .
C C51 0.3685(3) 0.8939(4) 1.0368(2) 0.087(3) Uani d 1 . .
C C52 0.3800(8) 0.9717(7) 1.0152(5) 0.088(3) Uiso d 0.217(12) C 1
H H52A 0.3478 0.9837 0.9879 0.132 Uiso calc 0.108(6) C 1
H H52B 0.4136 0.9652 1.0072 0.132 Uiso calc 0.108(6) C 1
H H52C 0.3857 1.0153 1.0369 0.132 Uiso calc 0.108(6) C 1
H H52D 0.4169 0.9924 1.0334 0.132 Uiso calc 0.108(6) C 1
H H52E 0.3512 1.0109 1.0142 0.132 Uiso calc 0.108(6) C 1
H H52F 0.3791 0.9609 0.9844 0.132 Uiso calc 0.108(6) C 1
C C53 0.4249(5) 0.8554(9) 1.0656(6) 0.088(3) Uiso d 0.217(12) C 1
H H53A 0.4458 0.8920 1.0897 0.132 Uiso calc 0.108(6) C 1
H H53B 0.4469 0.8436 1.0463 0.132 Uiso calc 0.108(6) C 1
H H53C 0.4176 0.8061 1.0791 0.132 Uiso calc 0.108(6) C 1
H H53D 0.4277 0.8025 1.0537 0.132 Uiso calc 0.108(6) C 1
H H53E 0.4266 0.8508 1.0971 0.132 Uiso calc 0.108(6) C 1
H H53F 0.4559 0.8884 1.0643 0.132 Uiso calc 0.108(6) C 1
C C54 0.3337(6) 0.9130(11) 1.0673(5) 0.088(3) Uiso d 0.217(12) C 1
H H54A 0.3005 0.9439 1.0500 0.132 Uiso calc 0.108(6) C 1
H H54B 0.3566 0.9437 1.0936 0.132 Uiso calc 0.108(6) C 1
H H54C 0.3219 0.8634 1.0775 0.132 Uiso calc 0.108(6) C 1
H H54D 0.3522 0.8901 1.0974 0.132 Uiso calc 0.108(6) C 1
H H54E 0.2960 0.8903 1.0538 0.132 Uiso calc 0.108(6) C 1
H H54F 0.3308 0.9706 1.0699 0.132 Uiso calc 0.108(6) C 1
C C52A 0.4053(7) 0.9465(10) 1.0180(5) 0.088(3) Uiso d 0.302(12) C 2
H H52G 0.4387 0.9169 1.0187 0.132 Uiso calc 0.151(6) C 2
H H52H 0.4166 0.9944 1.0366 0.132 Uiso calc 0.151(6) C 2
H H52I 0.3837 0.9616 0.9867 0.132 Uiso calc 0.151(6) C 2
H H52J 0.3873 0.9984 1.0093 0.132 Uiso calc 0.151(6) C 2
H H52K 0.4094 0.9209 0.9914 0.132 Uiso calc 0.151(6) C 2
H H52L 0.4423 0.9536 1.0413 0.132 Uiso calc 0.151(6) C 2
C C53A 0.4064(7) 0.8493(8) 1.0795(4) 0.088(3) Uiso d 0.302(12) C 2
H H53G 0.4251 0.8051 1.0704 0.132 Uiso calc 0.151(6) C 2
H H53H 0.3835 0.8289 1.0965 0.132 Uiso calc 0.151(6) C 2
H H53I 0.4347 0.8858 1.0987 0.132 Uiso calc 0.151(6) C 2
H H53J 0.4038 0.8748 1.1067 0.132 Uiso calc 0.151(6) C 2
H H53K 0.4454 0.8510 1.0806 0.132 Uiso calc 0.151(6) C 2
H H53L 0.3941 0.7940 1.0783 0.132 Uiso calc 0.151(6) C 2
C C54A 0.3258(5) 0.9458(10) 1.0492(6) 0.088(3) Uiso d 0.302(12) C 2
H H54G 0.3038 0.9770 1.0227 0.132 Uiso calc 0.151(6) C 2
H H54H 0.3459 0.9817 1.0740 0.132 Uiso calc 0.151(6) C 2
H H54I 0.3007 0.9118 1.0587 0.132 Uiso calc 0.151(6) C 2
H H54J 0.3299 0.9367 1.0809 0.132 Uiso calc 0.151(6) C 2
H H54K 0.2877 0.9319 1.0295 0.132 Uiso calc 0.151(6) C 2
H H54L 0.3329 1.0019 1.0449 0.132 Uiso calc 0.151(6) C 2
C C52B 0.4250(5) 0.9136(11) 1.0308(6) 0.088(3) Uiso d 0.148(12) C 3
H H52M 0.4466 0.9496 1.0550 0.132 Uiso calc 0.074(6) C 3
H H52N 0.4178 0.9390 1.0014 0.132 Uiso calc 0.074(6) C 3
H H52O 0.4463 0.8646 1.0324 0.132 Uiso calc 0.074(6) C 3
H H52P 0.4272 0.8859 1.0042 0.132 Uiso calc 0.074(6) C 3
H H52Q 0.4560 0.8965 1.0578 0.132 Uiso calc 0.074(6) C 3
H H52R 0.4275 0.9709 1.0268 0.132 Uiso calc 0.074(6) C 3
C C53B 0.3799(8) 0.8571(9) 1.0843(4) 0.088(3) Uiso d 0.148(12) C 3
H H53M 0.4009 0.8950 1.1077 0.132 Uiso calc 0.074(6) C 3
H H53N 0.4019 0.8084 1.0872 0.132 Uiso calc 0.074(6) C 3
H H53O 0.3442 0.8447 1.0882 0.132 Uiso calc 0.074(6) C 3
H H53P 0.3638 0.8037 1.0810 0.132 Uiso calc 0.074(6) C 3
H H53Q 0.3628 0.8903 1.1015 0.132 Uiso calc 0.074(6) C 3
H H53R 0.4205 0.8540 1.1005 0.132 Uiso calc 0.074(6) C 3
C C54B 0.3335(6) 0.9706(7) 1.0322(6) 0.088(3) Uiso d 0.148(12) C 3
H H54M 0.3535 1.0076 1.0564 0.132 Uiso calc 0.074(6) C 3
H H54N 0.2971 0.9576 1.0345 0.132 Uiso calc 0.074(6) C 3
H H54O 0.3278 0.9952 1.0027 0.132 Uiso calc 0.074(6) C 3
H H54P 0.2987 0.9660 1.0060 0.132 Uiso calc 0.074(6) C 3
H H54Q 0.3552 1.0160 1.0279 0.132 Uiso calc 0.074(6) C 3
H H54R 0.3244 0.9784 1.0597 0.132 Uiso calc 0.074(6) C 3
C C52C 0.4320(3) 0.8794(10) 1.0481(6) 0.088(3) Uiso d 0.333(12) C 4
H H52S 0.4534 0.9175 1.0712 0.132 Uiso calc 0.167(6) C 4
H H52T 0.4414 0.8863 1.0207 0.132 Uiso calc 0.167(6) C 4
H H52U 0.4414 0.8253 1.0597 0.132 Uiso calc 0.167(6) C 4
H H52V 0.4374 0.8352 1.0299 0.132 Uiso calc 0.167(6) C 4
H H52X 0.4494 0.8665 1.0804 0.132 Uiso calc 0.167(6) C 4
H H52Y 0.4494 0.9274 1.0414 0.132 Uiso calc 0.167(6) C 4
C C53C 0.3529(7) 0.8792(10) 1.0796(4) 0.088(3) Uiso d 0.333(12) C 4
H H53S 0.3721 0.9182 1.1030 0.132 Uiso calc 0.167(6) C 4
H H53T 0.3646 0.8257 1.0912 0.132 Uiso calc 0.167(6) C 4
H H53U 0.3123 0.8845 1.0718 0.132 Uiso calc 0.167(6) C 4
H H53V 0.3272 0.8340 1.0743 0.132 Uiso calc 0.167(6) C 4
H H53X 0.3347 0.9266 1.0861 0.132 Uiso calc 0.167(6) C 4
H H53Y 0.3870 0.8678 1.1055 0.132 Uiso calc 0.167(6) C 4
C C54C 0.3543(7) 0.9810(5) 1.0210(5) 0.088(3) Uiso d 0.333(12) C 4
H H54S 0.3757 1.0170 1.0453 0.132 Uiso calc 0.167(6) C 4
H H54T 0.3141 0.9903 1.0138 0.132 Uiso calc 0.167(6) C 4
H H54U 0.3641 0.9906 0.9940 0.132 Uiso calc 0.167(6) C 4
H H54V 0.3269 0.9816 0.9901 0.132 Uiso calc 0.167(6) C 4
H H54X 0.3885 1.0083 1.0215 0.132 Uiso calc 0.167(6) C 4
H H54Y 0.3385 1.0080 1.0414 0.132 Uiso calc 0.167(6) C 4
C C55 0.2084(3) 0.8139(3) 0.8906(3) 0.0563(18) Uani d 1 . .
C C56 0.1514(2) 0.8521(3) 0.8600(3) 0.093(3) Uani d 1 . .
C C57 0.1559(6) 0.8883(7) 0.8163(4) 0.187(7) Uiso d 1 . .
H H57A 0.1653 0.8465 0.7985 0.281 Uiso calc 0.5 . .
H H57B 0.1854 0.9288 0.8243 0.281 Uiso calc 0.5 . .
H H57C 0.1200 0.9125 0.7984 0.281 Uiso calc 0.5 . .
H H57D 0.1485 0.9454 0.8156 0.281 Uiso calc 0.5 . .
H H57E 0.1284 0.8630 0.7898 0.281 Uiso calc 0.5 . .
H H57F 0.1937 0.8794 0.8157 0.281 Uiso calc 0.5 . .
C C58 0.1058(3) 0.7864(4) 0.8473(3) 0.086(3) Uani d 1 . .
H H58A 0.1022 0.7644 0.8750 0.128 Uiso calc 0.5 . .
H H58B 0.1165 0.7443 0.8305 0.128 Uiso calc 0.5 . .
H H58C 0.0698 0.8092 0.8284 0.128 Uiso calc 0.5 . .
H H58D 0.0901 0.7809 0.8143 0.128 Uiso calc 0.5 . .
H H58E 0.0758 0.8010 0.8587 0.128 Uiso calc 0.5 . .
H H58F 0.1225 0.7360 0.8609 0.128 Uiso calc 0.5 . .
C C59 0.1352(4) 0.9174(4) 0.8878(4) 0.195(9) Uani d 1 . .
H H59A 0.1319 0.8940 0.9153 0.292 Uiso calc 0.5 . .
H H59B 0.0992 0.9409 0.8695 0.292 Uiso calc 0.5 . .
H H59C 0.1641 0.9586 0.8962 0.292 Uiso calc 0.5 . .
H H59D 0.1316 0.9683 0.8720 0.292 Uiso calc 0.5 . .
H H59E 0.1643 0.9214 0.9178 0.292 Uiso calc 0.5 . .
H H59F 0.0993 0.9037 0.8911 0.292 Uiso calc 0.5 . .
C C60 0.1529(3) 0.7009(4) 1.0025(2) 0.0512(15) Uani d 1 . .
C C61 0.1160(2) 0.7552(3) 1.01986(15) 0.0635(19) Uani d 1 . .
C C62 0.0632(2) 0.7777(5) 0.97905(18) 0.084(3) Uani d 1 . .
H H62A 0.0374 0.8080 0.9898 0.126 Uiso calc 1 . .
H H62B 0.0445 0.7293 0.9639 0.126 Uiso calc 1 . .
H H62C 0.0742 0.8099 0.9576 0.126 Uiso calc 1 . .
C C63 0.1485(3) 0.8311(4) 1.0416(2) 0.087(3) Uani d 1 . .
H H63A 0.1316 0.8542 1.0624 0.131 Uiso calc 1 . .
H H63B 0.1467 0.8695 1.0178 0.131 Uiso calc 1 . .
H H63C 0.1877 0.8176 1.0584 0.131 Uiso calc 1 . .
C C64 0.0987(3) 0.7089(4) 1.05535(19) 0.080(2) Uani d 1 . .
H H64A 0.1303 0.7071 1.0841 0.121 Uiso calc 1 . .
H H64B 0.0880 0.6548 1.0445 0.121 Uiso calc 1 . .
H H64C 0.0669 0.7355 1.0599 0.121 Uiso calc 1 . .
C C65 0.2770(2) 0.5551(4) 1.03024(19) 0.0450(13) Uani d 1 . .
C C66 0.3177(2) 0.5097(4) 1.07011(19) 0.067(2) Uani d 1 . .
C C67 0.3789(3) 0.5358(5) 1.0792(4) 0.144(5) Uani d 1 . .
H H67A 0.3931 0.5095 1.0575 0.216 Uiso calc 1 . .
H H67B 0.4022 0.5210 1.1101 0.216 Uiso calc 1 . .
H H67C 0.3802 0.5934 1.0756 0.216 Uiso calc 1 . .
C C68 0.3013(4) 0.5267(7) 1.1121(2) 0.190(8) Uani d 1 . .
H H68A 0.3254 0.5687 1.1303 0.285 Uiso calc 1 . .
H H68B 0.3060 0.4784 1.1304 0.285 Uiso calc 1 . .
H H68C 0.2620 0.5438 1.1023 0.285 Uiso calc 1 . .
C C69 0.3116(3) 0.4199(4) 1.0590(3) 0.115(4) Uani d 1 . .
H H69A 0.2719 0.4070 1.0436 0.173 Uiso calc 1 . .
H H69B 0.3261 0.3894 1.0872 0.173 Uiso calc 1 . .
H H69C 0.3328 0.4065 1.0393 0.173 Uiso calc 1 . .
C C70 0.1195(3) 0.3940(5) 0.9873(2) 0.0540(16) Uani d 1 . .
C C71 0.1021(3) 0.3574(4) 1.0256(2) 0.087(3) Uani d 1 . .
C C72 0.0459(4) 0.4018(8) 1.0183(6) 0.101(2) Uiso d 0.549(10) D 1
H H72A 0.0196 0.3912 0.9876 0.151 Uiso calc 0.275(5) D 1
H H72B 0.0530 0.4589 1.0221 0.151 Uiso calc 0.275(5) D 1
H H72C 0.0296 0.3831 1.0405 0.151 Uiso calc 0.275(5) D 1
H H72D 0.0485 0.4310 1.0459 0.151 Uiso calc 0.275(5) D 1
H H72E 0.0152 0.3632 1.0114 0.151 Uiso calc 0.275(5) D 1
H H72F 0.0385 0.4390 0.9930 0.151 Uiso calc 0.275(5) D 1
C C73 0.0910(6) 0.2671(5) 1.0224(6) 0.101(2) Uiso d 0.549(10) D 1
H H73A 0.0631 0.2544 0.9927 0.151 Uiso calc 0.275(5) D 1
H H73B 0.0770 0.2507 1.0463 0.151 Uiso calc 0.275(5) D 1
H H73C 0.1260 0.2389 1.0260 0.151 Uiso calc 0.275(5) D 1
H H73D 0.1143 0.2416 1.0506 0.151 Uiso calc 0.275(5) D 1
H H73E 0.1004 0.2452 0.9970 0.151 Uiso calc 0.275(5) D 1
H H73F 0.0514 0.2571 1.0174 0.151 Uiso calc 0.275(5) D 1
C C74 0.1443(5) 0.3789(9) 1.0730(3) 0.101(2) Uiso d 0.549(10) D 1
H H74A 0.1672 0.4240 1.0703 0.151 Uiso calc 0.275(5) D 1
H H74B 0.1686 0.3333 1.0856 0.151 Uiso calc 0.275(5) D 1
H H74C 0.1238 0.3931 1.0931 0.151 Uiso calc 0.275(5) D 1
H H74D 0.1391 0.3429 1.0957 0.151 Uiso calc 0.275(5) D 1
H H74E 0.1378 0.4337 1.0804 0.151 Uiso calc 0.275(5) D 1
H H74F 0.1826 0.3739 1.0729 0.151 Uiso calc 0.275(5) D 1
C C72A 0.0744(7) 0.4089(9) 1.0525(6) 0.101(2) Uiso d 0.451(10) D 2
H H72G 0.1026 0.4441 1.0730 0.151 Uiso calc 0.225(5) D 2
H H72H 0.0587 0.3746 1.0701 0.151 Uiso calc 0.225(5) D 2
H H72I 0.0444 0.4408 1.0313 0.151 Uiso calc 0.225(5) D 2
H H72J 0.0345 0.3955 1.0433 0.151 Uiso calc 0.225(5) D 2
H H72K 0.0785 0.4650 1.0462 0.151 Uiso calc 0.225(5) D 2
H H72L 0.0927 0.3989 1.0850 0.151 Uiso calc 0.225(5) D 2
C C73A 0.0648(6) 0.2841(8) 1.0056(6) 0.101(2) Uiso d 0.451(10) D 2
H H73G 0.0802 0.2549 0.9857 0.151 Uiso calc 0.225(5) D 2
H H73H 0.0266 0.3016 0.9882 0.151 Uiso calc 0.225(5) D 2
H H73I 0.0639 0.2494 1.0304 0.151 Uiso calc 0.225(5) D 2
H H73J 0.0336 0.2824 1.0171 0.151 Uiso calc 0.225(5) D 2
H H73K 0.0872 0.2356 1.0147 0.151 Uiso calc 0.225(5) D 2
H H73L 0.0500 0.2878 0.9725 0.151 Uiso calc 0.225(5) D 2
C C74A 0.1603(4) 0.3278(11) 1.0580(6) 0.101(2) Uiso d 0.451(10) D 2
H H74G 0.1756 0.2894 1.0420 0.151 Uiso calc 0.225(5) D 2
H H74H 0.1559 0.3025 1.0846 0.151 Uiso calc 0.225(5) D 2
H H74I 0.1859 0.3730 1.0677 0.151 Uiso calc 0.225(5) D 2
H H74J 0.1694 0.3539 1.0875 0.151 Uiso calc 0.225(5) D 2
H H74K 0.1891 0.3407 1.0449 0.151 Uiso calc 0.225(5) D 2
H H74L 0.1590 0.2703 1.0618 0.151 Uiso calc 0.225(5) D 2
C C75 0.0624(2) 0.5020(4) 0.87601(18) 0.0407(12) Uani d 1 . .
C C76 0.00511(19) 0.5232(3) 0.84082(16) 0.0544(16) Uani d 1 . .
C C77 0.0039(3) 0.4943(4) 0.79379(19) 0.093(3) Uani d 1 . .
H H77A -0.0324 0.5074 0.7709 0.140 Uiso calc 0.5 . .
H H77B 0.0095 0.4368 0.7946 0.140 Uiso calc 0.5 . .
H H77C 0.0339 0.5205 0.7862 0.140 Uiso calc 0.5 . .
H H77D 0.0397 0.4691 0.7969 0.140 Uiso calc 0.5 . .
H H77E -0.0022 0.5397 0.7732 0.140 Uiso calc 0.5 . .
H H77F -0.0266 0.4559 0.7816 0.140 Uiso calc 0.5 . .
C C78 -0.0063(3) 0.6135(3) 0.8392(2) 0.0642(18) Uani d 1 . .
H H78A -0.0431 0.6247 0.8165 0.096 Uiso calc 0.5 . .
H H78B 0.0228 0.6415 0.8313 0.096 Uiso calc 0.5 . .
H H78C -0.0056 0.6315 0.8690 0.096 Uiso calc 0.5 . .
H H78D 0.0258 0.6404 0.8614 0.096 Uiso calc 0.5 . .
H H78E -0.0401 0.6236 0.8466 0.096 Uiso calc 0.5 . .
H H78F -0.0117 0.6336 0.8088 0.096 Uiso calc 0.5 . .
C C79 -0.0401(3) 0.4787(4) 0.8542(3) 0.091(3) Uani d 1 . .
H H79A -0.0773 0.4910 0.8323 0.137 Uiso calc 0.5 . .
H H79B -0.0381 0.4954 0.8845 0.137 Uiso calc 0.5 . .
H H79C -0.0335 0.4214 0.8542 0.137 Uiso calc 0.5 . .
H H79D -0.0220 0.4475 0.8817 0.137 Uiso calc 0.5 . .
H H79E -0.0612 0.4432 0.8295 0.137 Uiso calc 0.5 . .
H H79F -0.0658 0.5171 0.8598 0.137 Uiso calc 0.5 . .
C C80 0.0766(3) 0.2407(3) 0.83826(19) 0.0432(13) Uani d 1 . .
C C81 0.0250(2) 0.1882(3) 0.82885(17) 0.0555(16) Uani d 1 . .
C C82 -0.0173(3) 0.2057(5) 0.78089(18) 0.096(3) Uani d 1 . .
H H82A -0.0504 0.1719 0.7750 0.144 Uiso calc 0.5 . .
H H82B 0.0003 0.1948 0.7583 0.144 Uiso calc 0.5 . .
H H82C -0.0286 0.2615 0.7789 0.144 Uiso calc 0.5 . .
H H82D -0.0021 0.2469 0.7665 0.144 Uiso calc 0.5 . .
H H82E -0.0528 0.2240 0.7832 0.144 Uiso calc 0.5 . .
H H82F -0.0239 0.1573 0.7626 0.144 Uiso calc 0.5 . .
C C83 -0.0033(3) 0.2019(5) 0.8646(2) 0.089(3) Uani d 1 . .
H H83A -0.0363 0.1677 0.8578 0.134 Uiso calc 0.5 . .
H H83B -0.0147 0.2575 0.8638 0.134 Uiso calc 0.5 . .
H H83C 0.0234 0.1892 0.8948 0.134 Uiso calc 0.5 . .
H H83D 0.0179 0.2419 0.8864 0.134 Uiso calc 0.5 . .
H H83E -0.0037 0.1521 0.8804 0.134 Uiso calc 0.5 . .
H H83F -0.0418 0.2204 0.8495 0.134 Uiso calc 0.5 . .
C C84 0.0459(3) 0.1017(3) 0.8314(3) 0.111(4) Uani d 1 . .
H H84A 0.0141 0.0653 0.8256 0.167 Uiso calc 0.5 . .
H H84B 0.0733 0.0914 0.8617 0.167 Uiso calc 0.5 . .
H H84C 0.0637 0.0934 0.8087 0.167 Uiso calc 0.5 . .
H H84D 0.0866 0.1015 0.8384 0.167 Uiso calc 0.5 . .
H H84E 0.0274 0.0754 0.8023 0.167 Uiso calc 0.5 . .
H H84F 0.0370 0.0733 0.8553 0.167 Uiso calc 0.5 . .
C C85 0.2315(2) 0.2431(3) 0.90618(18) 0.0389(12) Uani d 1 . .
C C86 0.2762(3) 0.1833(5) 0.9341(2) 0.056(2) Uani d 0.788(15) A 1
C C87 0.2957(4) 0.2007(6) 0.9856(2) 0.072(3) Uani d 0.788(15) A 1
H H87A 0.3101 0.2550 0.9914 0.109 Uiso calc 0.394(7) A 1
H H87B 0.3254 0.1634 1.0019 0.109 Uiso calc 0.394(7) A 1
H H87C 0.2639 0.1948 0.9962 0.109 Uiso calc 0.394(7) A 1
H H87D 0.2895 0.1537 1.0016 0.109 Uiso calc 0.394(7) A 1
H H87E 0.2742 0.2454 0.9911 0.109 Uiso calc 0.394(7) A 1
H H87F 0.3357 0.2140 0.9968 0.109 Uiso calc 0.394(7) A 1
C C88 0.2507(5) 0.0988(5) 0.9247(4) 0.143(8) Uani d 0.788(15) A 1
H H88A 0.2397 0.0871 0.8923 0.215 Uiso calc 0.394(7) A 1
H H88B 0.2177 0.0959 0.9339 0.215 Uiso calc 0.394(7) A 1
H H88C 0.2787 0.0600 0.9420 0.215 Uiso calc 0.394(7) A 1
H H88D 0.2510 0.0750 0.9532 0.215 Uiso calc 0.394(7) A 1
H H88E 0.2730 0.0661 0.9115 0.215 Uiso calc 0.394(7) A 1
H H88F 0.2120 0.1020 0.9035 0.215 Uiso calc 0.394(7) A 1
C C89 0.3277(4) 0.1878(8) 0.9184(3) 0.096(5) Uani d 0.788(15) A 1
H H89A 0.3155 0.1782 0.8857 0.145 Uiso calc 0.394(7) A 1
H H89B 0.3552 0.1475 0.9344 0.145 Uiso calc 0.394(7) A 1
H H89C 0.3447 0.2405 0.9252 0.145 Uiso calc 0.394(7) A 1
H H89D 0.3615 0.1993 0.9445 0.145 Uiso calc 0.394(7) A 1
H H89E 0.3218 0.2299 0.8958 0.145 Uiso calc 0.394(7) A 1
H H89F 0.3322 0.1369 0.9050 0.145 Uiso calc 0.394(7) A 1
C C86A 0.273(2) 0.179(3) 0.9398(15) 0.056(2) Uani d 0.212(15) A 2
C C87A 0.3248(10) 0.221(2) 0.9733(8) 0.097(10) Uiso d 0.212(15) A 2
H H87G 0.3426 0.2540 0.9565 0.145 Uiso calc 0.106(7) A 2
H H87H 0.3516 0.1813 0.9910 0.145 Uiso calc 0.106(7) A 2
H H87I 0.3130 0.2547 0.9938 0.145 Uiso calc 0.106(7) A 2
H H87J 0.3289 0.2060 1.0044 0.145 Uiso calc 0.106(7) A 2
H H87K 0.3199 0.2787 0.9698 0.145 Uiso calc 0.106(7) A 2
H H87L 0.3584 0.2053 0.9670 0.145 Uiso calc 0.106(7) A 2
C C88A 0.2361(12) 0.139(2) 0.9536(11) 0.097(10) Uiso d 0.212(15) A 2
H H88G 0.2554 0.0963 0.9740 0.145 Uiso calc 0.106(7) A 2
H H88H 0.2066 0.1169 0.9272 0.145 Uiso calc 0.106(7) A 2
H H88I 0.2193 0.1755 0.9696 0.145 Uiso calc 0.106(7) A 2
H H88J 0.1988 0.1629 0.9399 0.145 Uiso calc 0.106(7) A 2
H H88K 0.2476 0.1422 0.9867 0.145 Uiso calc 0.106(7) A 2
H H88L 0.2349 0.0836 0.9443 0.145 Uiso calc 0.106(7) A 2
C C89A 0.3000(14) 0.1241(18) 0.9079(10) 0.097(10) Uiso d 0.212(15) A 2
H H89G 0.3267 0.1560 0.8990 0.145 Uiso calc 0.106(7) A 2
H H89H 0.2697 0.1063 0.8806 0.145 Uiso calc 0.106(7) A 2
H H89I 0.3193 0.0779 0.9253 0.145 Uiso calc 0.106(7) A 2
H H89J 0.2837 0.0708 0.9042 0.145 Uiso calc 0.106(7) A 2
H H89K 0.3408 0.1205 0.9226 0.145 Uiso calc 0.106(7) A 2
H H89L 0.2912 0.1489 0.8780 0.145 Uiso calc 0.106(7) A 2
C C4 0.3198(7) 0.4281(10) 0.9166(6) 0.059(2) Uiso d 0.408(6) A 1
H H4A 0.3040 0.4278 0.9408 0.088 Uiso calc 0.408(6) A 1
H H4B 0.3608 0.4291 0.9298 0.088 Uiso calc 0.408(6) A 1
H H4C 0.3078 0.3802 0.8980 0.088 Uiso calc 0.408(6) A 1
C C3 0.3000(7) 0.4984(16) 0.8881(8) 0.0531(16) Uiso d 0.408(6) A 1
H H3A 0.3076 0.5449 0.9086 0.064 Uiso calc 0.408(6) A 1
H H3B 0.3238 0.5043 0.8692 0.064 Uiso calc 0.408(6) A 1
N N1 0.2425(5) 0.5038(8) 0.8583(4) 0.050(2) Uiso d 0.408(6) A 1
H H1A 0.2350 0.4545 0.8401 0.061 Uiso calc 0.408(6) A 1
H H1B 0.2197 0.5005 0.8781 0.061 Uiso calc 0.408(6) A 1
C C1 0.2184(7) 0.5670(16) 0.8268(8) 0.0531(16) Uiso d 0.408(6) A 1
H H1C 0.2393 0.5692 0.8055 0.064 Uiso calc 0.408(6) A 1
H H1D 0.2264 0.6172 0.8442 0.064 Uiso calc 0.408(6) A 1
C C2 0.1586(6) 0.5672(11) 0.7995(6) 0.059(2) Uiso d 0.408(6) A 1
H H2A 0.1488 0.5175 0.7824 0.088 Uiso calc 0.408(6) A 1
H H2B 0.1503 0.6120 0.7783 0.088 Uiso calc 0.408(6) A 1
H H2C 0.1365 0.5722 0.8194 0.088 Uiso calc 0.408(6) A 1
C C4A 0.3482(12) 0.508(2) 0.9313(10) 0.059(2) Uiso d 0.218(10) A 2
H H4A1 0.3727 0.5452 0.9230 0.088 Uiso calc 0.218(10) A 2
H H4A2 0.3666 0.4563 0.9386 0.088 Uiso calc 0.218(10) A 2
H H4A3 0.3406 0.5286 0.9577 0.088 Uiso calc 0.218(10) A 2
C C3A 0.2953(15) 0.500(2) 0.8932(12) 0.0531(16) Uiso d 0.218(10) A 2
H H3A1 0.3021 0.4607 0.8721 0.064 Uiso calc 0.218(10) A 2
H H3A2 0.2683 0.4748 0.9054 0.064 Uiso calc 0.218(10) A 2
N N1A 0.2670(9) 0.5660(14) 0.8660(8) 0.050(2) Uiso d 0.218(10) A 2
H H1A1 0.2919 0.5852 0.8500 0.061 Uiso calc 0.218(10) A 2
H H1A2 0.2662 0.6084 0.8876 0.061 Uiso calc 0.218(10) A 2
C C1A 0.2114(11) 0.563(2) 0.8325(11) 0.0531(16) Uiso d 0.218(10) A 2
H H1A3 0.1854 0.5508 0.8488 0.064 Uiso calc 0.218(10) A 2
H H1A4 0.2104 0.5170 0.8127 0.064 Uiso calc 0.218(10) A 2
C C2A 0.1875(14) 0.6304(17) 0.8027(11) 0.059(2) Uiso d 0.218(10) A 2
H H2A1 0.1745 0.6704 0.8194 0.088 Uiso calc 0.218(10) A 2
H H2A2 0.1559 0.6123 0.7765 0.088 Uiso calc 0.218(10) A 2
H H2A3 0.2162 0.6536 0.7923 0.088 Uiso calc 0.218(10) A 2
C C4B 0.3309(8) 0.4770(13) 0.9390(6) 0.059(2) Uiso d 0.373(10) A 3
H H4B1 0.3342 0.5261 0.9564 0.088 Uiso calc 0.373(10) A 3
H H4B2 0.3685 0.4567 0.9430 0.088 Uiso calc 0.373(10) A 3
H H4B3 0.3103 0.4374 0.9497 0.088 Uiso calc 0.373(10) A 3
C C3B 0.3008(9) 0.4932(17) 0.8909(8) 0.0531(16) Uiso d 0.373(10) A 3
H H3B1 0.3289 0.5112 0.8777 0.064 Uiso calc 0.373(10) A 3
H H3B2 0.2859 0.4419 0.8763 0.064 Uiso calc 0.373(10) A 3
N N1B 0.2552(6) 0.5492(10) 0.8770(5) 0.050(2) Uiso d 0.373(10) A 3
H H1B1 0.2715 0.6013 0.8893 0.061 Uiso calc 0.373(10) A 3
H H1B2 0.2297 0.5344 0.8934 0.061 Uiso calc 0.373(10) A 3
C C1B 0.2202(9) 0.5628(18) 0.8306(7) 0.0531(16) Uiso d 0.373(10) A 3
H H1B3 0.2029 0.5115 0.8179 0.064 Uiso calc 0.373(10) A 3
H H1B4 0.2448 0.5787 0.8137 0.064 Uiso calc 0.373(10) A 3
C C2B 0.1752(7) 0.6216(11) 0.8211(7) 0.059(2) Uiso d 0.373(10) A 3
H H2B1 0.1456 0.6015 0.8316 0.088 Uiso calc 0.373(10) A 3
H H2B2 0.1595 0.6315 0.7884 0.088 Uiso calc 0.373(10) A 3
H H2B3 0.1902 0.6711 0.8370 0.088 Uiso calc 0.373(10) A 3
O O99 0.0284(3) 0.0147(6) 1.0084(3) 0.149(3) Uiso d 1 . .
C C99 0.0505(8) 0.0303(11) 0.9709(7) 0.164(6) Uiso d 1 . .
O O98 0.0207(10) 0.0005(15) 0.9366(9) 0.185(8) Uiso d 0.5 . .
C C98 0.1054(12) 0.0555(17) 0.9929(10) 0.145(9) Uiso d 0.5 . .
H H98A 0.1307 0.0098 0.9989 0.218 Uiso calc 0.5 . .
H H98B 0.1083 0.0809 1.0217 0.218 Uiso calc 0.5 . .
H H98C 0.1158 0.0936 0.9737 0.218 Uiso calc 0.5 . .

loop_
_atom_site_aniso_label
_atom_site_aniso_U_11
_atom_site_aniso_U_22
_atom_site_aniso_U_33
_atom_site_aniso_U_12
_atom_site_aniso_U_13
_atom_site_aniso_U_23
Cr1 0.0500(6) 0.0283(5) 0.0352(5) -0.0023(4) 0.0180(4) -0.0011(3)
Mn1 0.0500(6) 0.0283(5) 0.0352(5) -0.0023(4) 0.0180(4) -0.0011(3)
Cr2 0.0309(5) 0.0340(5) 0.0263(5) -0.0044(3) 0.0054(3) -0.0035(3)
Mn2 0.0309(5) 0.0340(5) 0.0263(5) -0.0044(3) 0.0054(3) -0.0035(3)
Cr3 0.0460(5) 0.0406(5) 0.0307(4) -0.0138(4) 0.0092(4) -0.0044(4)
Cr4 0.0395(5) 0.0360(5) 0.0336(4) -0.0080(4) 0.0044(4) -0.0005(4)
Cr5 0.0296(5) 0.0356(6) 0.0526(6) -0.0061(4) 0.0025(4) -0.0061(4)
Mn5 0.0296(5) 0.0356(6) 0.0526(6) -0.0061(4) 0.0025(4) -0.0061(4)
Cr6 0.0470(6) 0.0347(6) 0.0608(7) -0.0010(4) 0.0187(5) -0.0138(4)
Mn6 0.0470(6) 0.0347(6) 0.0608(7) -0.0010(4) 0.0187(5) -0.0138(4)
Cr7 0.0369(5) 0.0453(5) 0.0343(4) -0.0056(4) 0.0088(4) -0.0145(4)
Cr8 0.0364(4) 0.0373(5) 0.0314(4) -0.0060(4) 0.0089(3) -0.0065(3)
F1 0.0323(14) 0.0381(15) 0.0262(13) -0.0064(12) 0.0056(11) -0.0063(12)
F2 0.0381(15) 0.0342(15) 0.0310(14) -0.0039(12) 0.0056(12) -0.0016(12)
F3 0.0400(16) 0.0379(16) 0.0290(14) -0.0066(13) 0.0050(12) -0.0005(12)
F4 0.0296(15) 0.0367(16) 0.0447(17) -0.0037(12) -0.0016(13) 0.0023(13)
F5 0.0429(17) 0.0290(15) 0.0447(17) -0.0032(13) 0.0024(14) -0.0060(13)
F6 0.0345(15) 0.0379(16) 0.0381(16) -0.0034(12) 0.0061(12) -0.0137(13)
F7 0.0323(15) 0.0411(16) 0.0347(15) -0.0044(12) 0.0082(12) -0.0084(13)
F8 0.0409(16) 0.0348(15) 0.0298(14) -0.0064(12) 0.0084(12) -0.0012(12)
O10 0.0346(19) 0.042(2) 0.048(2) -0.0039(16) 0.0129(17) -0.0125(17)
O11 0.042(2) 0.0315(19) 0.051(2) -0.0060(16) 0.0113(18) -0.0025(17)
O12 0.0371(19) 0.0339(19) 0.041(2) -0.0004(16) 0.0073(16) -0.0073(16)
O13 0.0292(18) 0.042(2) 0.0290(17) -0.0037(15) 0.0031(14) -0.0057(15)
O20 0.0380(19) 0.045(2) 0.0317(18) -0.0050(16) 0.0103(15) -0.0057(16)
O21 0.070(3) 0.054(3) 0.034(2) -0.019(2) 0.0163(19) -0.0044(18)
O22 0.0312(18) 0.045(2) 0.0331(18) 0.0001(16) 0.0036(15) -0.0011(16)
O23 0.037(2) 0.045(2) 0.039(2) -0.0070(17) 0.0114(16) -0.0121(17)
O30 0.063(3) 0.061(3) 0.037(2) -0.024(2) 0.0183(19) -0.0098(19)
O31 0.053(2) 0.054(2) 0.046(2) -0.016(2) 0.0191(19) -0.0106(19)
O32 0.065(3) 0.046(2) 0.037(2) -0.015(2) -0.0057(19) 0.0046(18)
O33 0.061(3) 0.040(2) 0.036(2) -0.0108(19) -0.0006(18) 0.0071(17)
O40 0.0350(19) 0.041(2) 0.041(2) 0.0019(16) 0.0028(16) -0.0063(17)
O41 0.0342(19) 0.040(2) 0.045(2) 0.0038(16) -0.0012(16) -0.0105(17)
O42 0.048(2) 0.039(2) 0.053(2) -0.0081(18) 0.0099(19) 0.0021(18)
O43 0.038(2) 0.035(2) 0.090(3) -0.0024(17) 0.012(2) -0.004(2)
O50 0.052(3) 0.037(2) 0.069(3) -0.0039(19) 0.007(2) 0.008(2)
O51 0.054(3) 0.038(2) 0.063(3) 0.0152(19) 0.011(2) 0.003(2)
O52 0.046(2) 0.039(2) 0.082(3) -0.0092(19) -0.002(2) -0.010(2)
O53 0.120(4) 0.039(3) 0.061(3) -0.006(3) 0.022(3) -0.018(2)
O60 0.040(2) 0.057(3) 0.068(3) 0.0008(19) 0.010(2) -0.032(2)
O61 0.040(2) 0.077(3) 0.051(2) -0.005(2) 0.0147(19) -0.030(2)
O62 0.038(2) 0.072(3) 0.049(2) -0.009(2) 0.0056(19) -0.023(2)
O63 0.038(2) 0.064(3) 0.036(2) -0.0070(19) 0.0070(17) -0.0133(19)
O70 0.041(2) 0.043(2) 0.046(2) -0.0017(17) 0.0116(17) -0.0115(18)
O71 0.0343(19) 0.043(2) 0.043(2) -0.0045(16) 0.0091(16) -0.0056(17)
O72 0.046(2) 0.074(3) 0.040(2) -0.006(2) 0.0174(18) -0.015(2)
O73 0.056(2) 0.057(3) 0.043(2) -0.006(2) 0.0187(19) 0.004(2)
O80 0.046(2) 0.042(2) 0.0332(19) -0.0114(17) 0.0088(16) -0.0031(16)
O81 0.078(3) 0.042(2) 0.031(2) -0.022(2) 0.010(2) -0.0046(17)
O82 0.049(2) 0.042(2) 0.0289(18) -0.0047(17) 0.0042(16) -0.0025(16)
O83 0.051(2) 0.0319(19) 0.0286(18) 0.0025(16) 0.0068(16) 0.0023(15)
C10 0.036(3) 0.036(3) 0.033(3) 0.001(2) 0.007(2) -0.001(2)
C15 0.035(3) 0.028(3) 0.043(3) -0.002(2) 0.006(2) -0.009(2)
C16 0.028(4) 0.036(4) 0.058(6) 0.005(3) -0.003(3) 0.003(3)
C17 0.035(4) 0.092(7) 0.098(7) 0.011(4) -0.002(4) 0.020(6)
C18 0.066(6) 0.110(8) 0.048(5) 0.030(6) -0.018(4) -0.012(5)
C19 0.076(6) 0.052(5) 0.134(10) -0.001(5) -0.015(6) 0.036(6)
C20 0.048(3) 0.053(4) 0.033(3) -0.012(3) 0.014(2) -0.006(3)
C21 0.078(5) 0.061(4) 0.038(3) -0.019(3) 0.026(3) -0.011(3)
C22 0.187(10) 0.085(6) 0.072(5) -0.064(7) 0.080(6) -0.046(5)
C23 0.063(5) 0.166(9) 0.030(3) -0.013(5) 0.006(3) -0.016(4)
C24 0.076(5) 0.072(5) 0.050(4) 0.004(4) 0.035(3) 0.006(3)
C25 0.033(3) 0.043(3) 0.037(3) 0.004(2) 0.009(2) -0.016(2)
C26 0.032(3) 0.060(4) 0.057(4) 0.005(3) -0.001(3) -0.019(3)
C27 0.044(4) 0.072(5) 0.119(7) 0.009(3) 0.028(4) 0.008(5)
C28 0.077(5) 0.124(8) 0.069(5) 0.041(5) -0.032(4) -0.052(5)
C29 0.051(4) 0.079(5) 0.061(4) 0.014(4) 0.001(3) 0.013(4)
C30 0.056(4) 0.053(4) 0.037(3) -0.016(3) 0.015(3) -0.001(3)
C31 0.064(4) 0.074(5) 0.046(4) -0.022(4) 0.026(3) -0.006(3)
C32 0.086(5) 0.053(4) 0.053(4) -0.013(3) 0.041(4) -0.006(3)
C33 0.061(5) 0.210(13) 0.112(8) 0.027(7) 0.046(5) 0.082(8)
C34 0.139(9) 0.169(10) 0.089(6) -0.112(8) 0.080(6) -0.067(7)
C35 0.063(4) 0.052(4) 0.039(3) -0.011(3) -0.002(3) 0.012(3)
C37 0.067(6) 0.105(9) 0.064(6) -0.014(6) 0.005(5) 0.054(6)
C38 0.137(12) 0.059(7) 0.097(9) 0.044(7) -0.030(8) 0.003(6)
C39 0.044(5) 0.107(9) 0.060(6) 0.015(5) 0.004(4) 0.051(6)
C40 0.041(3) 0.036(3) 0.063(4) -0.005(3) 0.003(3) 0.009(3)
C41 0.058(5) 0.035(4) 0.103(7) -0.011(3) 0.020(4) 0.009(4)
C42 0.138(11) 0.077(7) 0.120(9) -0.018(7) 0.063(8) 0.020(6)
C43 0.168(12) 0.029(5) 0.211(15) -0.028(6) 0.109(12) -0.010(6)
C44 0.065(6) 0.061(6) 0.168(12) -0.032(5) 0.025(6) -0.008(6)
C45 0.036(3) 0.033(3) 0.040(3) 0.000(2) 0.002(2) -0.003(2)
C46 0.037(3) 0.076(5) 0.054(4) 0.017(3) -0.013(3) -0.017(3)
C47 0.032(4) 0.167(12) 0.108(8) 0.013(6) -0.001(5) -0.033(8)
C48 0.111(8) 0.063(6) 0.070(6) 0.035(5) -0.041(6) -0.006(5)
C49 0.066(6) 0.082(6) 0.067(6) 0.017(5) -0.036(5) -0.028(5)
C50 0.071(5) 0.038(4) 0.063(5) 0.009(3) -0.005(4) -0.019(3)
C51 0.079(5) 0.055(4) 0.102(6) 0.004(4) 0.001(5) -0.045(4)
C55 0.038(3) 0.021(3) 0.099(6) 0.000(2) 0.009(3) 0.000(3)
C56 0.064(5) 0.068(5) 0.133(8) 0.017(4) 0.018(5) 0.059(5)
C58 0.050(4) 0.084(6) 0.096(6) -0.002(4) -0.008(4) 0.005(5)
C59 0.082(7) 0.050(5) 0.36(2) 0.037(5) -0.036(10) -0.042(9)
C60 0.042(3) 0.064(4) 0.042(3) 0.007(3) 0.007(3) -0.019(3)
C61 0.051(4) 0.086(5) 0.047(4) 0.018(3) 0.010(3) -0.024(3)
C62 0.055(4) 0.119(7) 0.074(5) 0.033(5) 0.018(4) -0.011(5)
C63 0.089(6) 0.085(6) 0.085(6) 0.024(5) 0.027(5) -0.037(5)
C64 0.072(5) 0.122(7) 0.052(4) 0.009(5) 0.028(4) -0.023(4)
C65 0.041(3) 0.051(4) 0.041(3) -0.003(3) 0.011(3) -0.017(3)
C66 0.042(3) 0.083(5) 0.060(4) 0.006(3) -0.003(3) -0.010(4)
C67 0.051(5) 0.124(9) 0.195(12) -0.015(5) -0.037(6) 0.047(9)
C68 0.200(14) 0.30(2) 0.037(5) 0.154(14) 0.004(6) 0.014(8)
C69 0.079(6) 0.079(6) 0.164(10) 0.006(5) 0.012(6) 0.033(7)
C70 0.044(3) 0.076(5) 0.038(3) -0.014(3) 0.010(3) 0.000(3)
C71 0.080(5) 0.129(8) 0.055(4) -0.033(5) 0.029(4) 0.002(5)
C75 0.037(3) 0.049(3) 0.036(3) -0.003(2) 0.014(2) -0.007(2)
C76 0.041(3) 0.052(4) 0.058(4) 0.001(3) 0.002(3) 0.000(3)
C77 0.102(6) 0.096(6) 0.049(4) 0.029(5) -0.013(4) -0.016(4)
C78 0.047(4) 0.058(4) 0.075(5) 0.006(3) 0.006(3) 0.006(4)
C79 0.038(4) 0.068(5) 0.153(9) 0.001(3) 0.016(4) 0.023(5)
C80 0.056(3) 0.027(3) 0.039(3) -0.004(2) 0.006(3) 0.003(2)
C81 0.054(4) 0.040(3) 0.062(4) -0.011(3) 0.006(3) -0.004(3)
C82 0.060(5) 0.114(7) 0.083(6) -0.007(5) -0.013(4) -0.010(5)
C83 0.073(5) 0.092(6) 0.103(7) -0.044(5) 0.032(5) -0.014(5)
C84 0.097(7) 0.037(4) 0.182(11) -0.018(4) 0.027(7) 0.004(5)
C85 0.046(3) 0.034(3) 0.032(3) -0.006(2) 0.008(2) 0.003(2)
C86 0.069(4) 0.050(4) 0.034(4) 0.007(3) -0.003(3) 0.011(3)
C87 0.063(6) 0.100(8) 0.036(4) 0.029(5) -0.005(4) 0.005(5)
C88 0.157(13) 0.038(6) 0.134(12) -0.001(7) -0.076(10) 0.017(6)
C89 0.085(8) 0.128(11) 0.062(6) 0.065(8) 0.007(5) 0.011(6)
C86A 0.069(4) 0.050(4) 0.034(4) 0.007(3) -0.003(3) 0.011(3)

loop_
_atom_type_symbol
_atom_type_description
_atom_type_scat_dispersion_real
_atom_type_scat_dispersion_imag
_atom_type_scat_source
C C 0.0033 0.0016 'International Tables Vol C Tables 4.2.6.8 and 6.1.1.4'
H H 0.0000 0.0000 'International Tables Vol C Tables 4.2.6.8 and 6.1.1.4'
N N 0.0061 0.0033 'International Tables Vol C Tables 4.2.6.8 and 6.1.1.4'
O O 0.0106 0.0060 'International Tables Vol C Tables 4.2.6.8 and 6.1.1.4'
F F 0.0171 0.0103 'International Tables Vol C Tables 4.2.6.8 and 6.1.1.4'
Cr Cr 0.3209 0.6236 'International Tables Vol C Tables 4.2.6.8 and 6.1.1.4'
Mn Mn 0.3368 0.7283 'International Tables Vol C Tables 4.2.6.8 and 6.1.1.4'

loop_
_geom_angle_atom_site_label_1
_geom_angle_atom_site_label_2
_geom_angle_atom_site_label_3
_geom_angle_site_symmetry_1
_geom_angle
O81 Cr1 F8 . 89.64(15)
O81 Cr1 F1 . 175.15(16)
F8 Cr1 F1 . 85.64(12)
O81 Cr1 O10 . 90.57(16)
F8 Cr1 O10 . 91.30(13)
F1 Cr1 O10 . 88.40(13)
O81 Cr1 O11 . 92.27(16)
F8 Cr1 O11 . 177.52(15)
F1 Cr1 O11 . 92.47(13)
O10 Cr1 O11 . 90.25(15)
O81 Cr1 O83 . 92.12(16)
F8 Cr1 O83 . 90.72(13)
F1 Cr1 O83 . 89.09(14)
O10 Cr1 O83 . 176.65(16)
O11 Cr1 O83 . 87.64(15)
F1 Cr2 F2 . 89.13(12)
F1 Cr2 O12 . 91.68(14)
F2 Cr2 O12 . 178.41(14)
F1 Cr2 O20 . 178.66(14)
F2 Cr2 O20 . 92.21(14)
O12 Cr2 O20 . 86.99(16)
F1 Cr2 O22 . 88.38(13)
F2 Cr2 O22 . 89.84(14)
O12 Cr2 O22 . 88.82(15)
O20 Cr2 O22 . 91.76(15)
F1 Cr2 O13 . 92.74(13)
F2 Cr2 O13 . 89.45(14)
O12 Cr2 O13 . 91.87(15)
O20 Cr2 O13 . 87.14(15)
O22 Cr2 O13 . 178.67(16)
F2 Cr3 F3 . 87.31(12)
F2 Cr3 O32 . 89.01(16)
F3 Cr3 O32 . 89.64(15)
F2 Cr3 O21 . 90.94(15)
F3 Cr3 O21 . 178.22(16)
O32 Cr3 O21 . 90.00(18)
F2 Cr3 O30 . 178.44(17)
F3 Cr3 O30 . 93.27(15)
O32 Cr3 O30 . 92.44(19)
O21 Cr3 O30 . 88.49(17)
F2 Cr3 O23 . 91.79(14)
F3 Cr3 O23 . 88.28(14)
O32 Cr3 O23 . 177.73(16)
O21 Cr3 O23 . 92.11(17)
O30 Cr3 O23 . 86.78(18)
F4 Cr4 F3 . 88.81(13)
F4 Cr4 O40 . 90.65(14)
F3 Cr4 O40 . 89.75(14)
F4 Cr4 O42 . 93.45(16)
F3 Cr4 O42 . 177.74(17)
O40 Cr4 O42 . 90.19(16)
F4 Cr4 O31 . 178.53(16)
F3 Cr4 O31 . 90.67(15)
O40 Cr4 O31 . 87.98(17)
O42 Cr4 O31 . 87.07(18)
F4 Cr4 O33 . 89.12(16)
F3 Cr4 O33 . 90.97(14)
O40 Cr4 O33 . 179.25(17)
O42 Cr4 O33 . 89.11(16)
O31 Cr4 O33 . 92.26(18)
F5 Cr5 F4 . 86.90(13)
F5 Cr5 O50 . 90.22(16)
F4 Cr5 O50 . 88.45(16)
F5 Cr5 O43 . 177.30(17)
F4 Cr5 O43 . 90.55(17)
O50 Cr5 O43 . 90.59(18)
F5 Cr5 O52 . 92.89(17)
F4 Cr5 O52 . 178.38(16)
O50 Cr5 O52 . 93.16(19)
O43 Cr5 O52 . 89.6(2)
F5 Cr5 O41 . 90.62(15)
F4 Cr5 O41 . 91.05(14)
O50 Cr5 O41 . 179.0(2)
O43 Cr5 O41 . 88.54(17)
O52 Cr5 O41 . 87.35(17)
O53 Cr6 F5 . 90.80(19)
O53 Cr6 F6 . 177.2(2)
F5 Cr6 F6 . 86.71(12)
O53 Cr6 O51 . 93.1(2)
F5 Cr6 O51 . 90.63(16)
F6 Cr6 O51 . 88.12(16)
O53 Cr6 O62 . 89.86(19)
F5 Cr6 O62 . 90.15(15)
F6 Cr6 O62 . 88.94(15)
O51 Cr6 O62 . 176.91(18)
O53 Cr6 O60 . 90.4(2)
F5 Cr6 O60 . 177.40(16)
F6 Cr6 O60 . 92.14(15)
O51 Cr6 O60 . 87.0(2)
O62 Cr6 O60 . 92.16(19)
F6 Cr7 O61 . 91.26(17)
F6 Cr7 F7 . 86.24(12)
O61 Cr7 F7 . 176.61(17)
F6 Cr7 O72 . 178.69(17)
O61 Cr7 O72 . 89.60(19)
F7 Cr7 O72 . 92.93(16)
F6 Cr7 O63 . 92.58(15)
O61 Cr7 O63 . 93.50(17)
F7 Cr7 O63 . 88.90(15)
O72 Cr7 O63 . 86.37(17)
F6 Cr7 O70 . 89.27(15)
O61 Cr7 O70 . 88.12(16)
F7 Cr7 O70 . 89.55(14)
O72 Cr7 O70 . 91.75(17)
O63 Cr7 O70 . 177.51(18)
F7 Cr8 F8 . 87.96(12)
F7 Cr8 O73 . 90.59(15)
F8 Cr8 O73 . 178.46(16)
F7 Cr8 O80 . 178.07(15)
F8 Cr8 O80 . 93.19(14)
O73 Cr8 O80 . 88.27(17)
F7 Cr8 O71 . 91.77(14)
F8 Cr8 O71 . 88.63(14)
O73 Cr8 O71 . 91.95(17)
O80 Cr8 O71 . 86.71(16)
F7 Cr8 O82 . 90.04(14)
F8 Cr8 O82 . 90.54(14)
O73 Cr8 O82 . 88.92(17)
O80 Cr8 O82 . 91.50(16)
O71 Cr8 O82 . 177.98(16)
Cr2 F1 Cr1 . 122.21(13)
Cr2 F1 N1 . 118.6(3)
Cr1 F1 N1 . 106.3(3)
Cr2 F2 Cr3 . 122.66(16)
Cr2 F2 N1 . 101.1(2)
Cr3 F2 N1 . 120.8(3)
Cr4 F3 Cr3 . 123.35(15)
Cr4 F3 N1 . 117.9(2)
Cr3 F3 N1 . 107.3(2)
Cr4 F4 Cr5 . 122.38(14)
Cr4 F4 N1 . 110.8(2)
Cr5 F4 N1 . 113.3(2)
Cr5 F5 Cr6 . 121.72(15)
Cr5 F5 N1 . 117.2(2)
Cr6 F5 N1 . 107.0(2)
Cr7 F6 Cr6 . 121.41(15)
Cr7 F6 N1 . 104.1(2)
Cr6 F6 N1 . 120.8(2)
Cr8 F7 Cr7 . 121.90(15)
Cr8 F7 N1 . 103.3(3)
Cr7 F7 N1 . 119.1(3)
Cr8 F8 Cr1 . 121.94(15)
Cr8 F8 N1 . 111.9(3)
Cr1 F8 N1 . 110.7(3)
C15 O10 Cr1 . 128.6(3)
C10 O11 Cr1 . 133.4(3)
C10 O12 Cr2 . 130.3(3)
C15 O13 Cr2 . 135.1(3)
C20 O20 Cr2 . 135.5(4)
C20 O21 Cr3 . 129.3(4)
C25 O22 Cr2 . 129.8(4)
C25 O23 Cr3 . 133.9(3)
C30 O30 Cr3 . 134.0(4)
C30 O31 Cr4 . 132.1(4)
C35 O32 Cr3 . 129.8(4)
C35 O33 Cr4 . 134.3(4)
C45 O40 Cr4 . 126.7(3)
C45 O41 Cr5 . 135.1(3)
C40 O42 Cr4 . 135.5(4)
C40 O43 Cr5 . 128.0(4)
C55 O50 Cr5 . 128.3(4)
C55 O51 Cr6 . 135.1(4)
C50 O52 Cr5 . 133.6(4)
C50 O53 Cr6 . 131.7(5)
C60 O60 Cr6 . 133.1(4)
C60 O61 Cr7 . 130.4(4)
C65 O62 Cr6 . 130.2(4)
C65 O63 Cr7 . 135.4(4)
C75 O70 Cr7 . 128.0(4)
C75 O71 Cr8 . 135.3(3)
C70 O72 Cr7 . 132.8(4)
C70 O73 Cr8 . 129.9(4)
C80 O80 Cr8 . 133.4(4)
C80 O81 Cr1 . 129.9(4)
C85 O82 Cr8 . 128.2(3)
C85 O83 Cr1 . 135.9(4)
O12 C10 O11 . 125.4(5)
O12 C10 C11 . 114.0(5)
O11 C10 C11 . 120.3(5)
C10 C11 C13 . 107.4(6)
C10 C11 C14 . 112.2(6)
C13 C11 C14 . 110.0(3)
C10 C11 C12 . 108.0(6)
C13 C11 C12 . 109.8(3)
C14 C11 C12 . 109.6(3)
C12A C11A C14A . 109.7(3)
C12A C11A C13A . 109.4(3)
C14A C11A C13A . 109.4(3)
O13 C15 O10 . 125.7(5)
O13 C15 C16 . 116.7(5)
O10 C15 C16 . 117.6(5)
C15 C16 C19 . 107.6(5)
C15 C16 C18 . 108.3(5)
C19 C16 C18 . 109.7(3)
C15 C16 C17 . 111.8(5)
C19 C16 C17 . 109.8(3)
C18 C16 C17 . 109.6(3)
C15 C16A C19A . 107(2)
C15 C16A C18A . 112(2)
C19A C16A C18A . 109.5(3)
C15 C16A C17A . 110(2)
C19A C16A C17A . 109.5(3)
C18A C16A C17A . 109.5(3)
O20 C20 O21 . 124.9(5)
O20 C20 C21 . 118.1(5)
O21 C20 C21 . 117.0(5)
C20 C21 C24 . 108.6(4)
C20 C21 C23 . 107.5(4)
C24 C21 C23 . 109.8(3)
C20 C21 C22 . 111.1(4)
C24 C21 C22 . 109.9(3)
C23 C21 C22 . 109.9(3)
O23 C25 O22 . 125.7(5)
O23 C25 C26 . 116.9(5)
O22 C25 C26 . 117.4(5)
C29 C26 C28 . 110.2(3)
C29 C26 C27 . 109.7(3)
C28 C26 C27 . 109.7(3)
C29 C26 C25 . 111.1(4)
C28 C26 C25 . 106.0(4)
C27 C26 C25 . 110.2(4)
O31 C30 O30 . 124.4(6)
O31 C30 C31 . 117.9(5)
O30 C30 C31 . 117.7(5)
C30 C31 C34 . 110.4(5)
C30 C31 C32 . 110.0(4)
C34 C31 C32 . 110.0(3)
C30 C31 C33 . 106.7(5)
C34 C31 C33 . 109.9(3)
C32 C31 C33 . 109.8(3)
O32 C35 O33 . 126.5(6)
O32 C35 C36 . 116.3(5)
O33 C35 C36 . 116.9(6)
C35 C36 C39 . 107.9(5)
C35 C36 C38 . 109.9(5)
C39 C36 C38 . 109.8(3)
C35 C36 C37 . 110.2(5)
C39 C36 C37 . 109.6(3)
C38 C36 C37 . 109.5(3)
C37A C36A C39A . 109.5(3)
C37A C36A C38A . 109.5(3)
C39A C36A C38A . 109.5(3)
C37A C36A C35 . 100.6(16)
C39A C36A C35 . 112.4(19)
C38A C36A C35 . 115.1(17)
O43 C40 O42 . 126.0(5)
O43 C40 C41 . 120.7(6)
O42 C40 C41 . 113.3(6)
C40 C41 C43 . 109.6(5)
C40 C41 C44 . 109.7(5)
C43 C41 C44 . 110.2(3)
C40 C41 C44A . 118(3)
C40 C41 C42A . 118(3)
C44A C41 C42A . 109.5(3)
C40 C41 C43A . 90(3)
C44A C41 C43A . 109.4(3)
C42A C41 C43A . 109.4(3)
C40 C41 C42 . 108.5(5)
C43 C41 C42 . 109.5(3)
C44 C41 C42 . 109.4(3)
O41 C45 O40 . 126.2(5)
O41 C45 C46 . 117.9(5)
O40 C45 C46 . 115.9(5)
C45 C46 C48 . 107.2(4)
C45 C46 C49 . 111.8(4)
C48 C46 C49 . 110.0(3)
C45 C46 C49A . 110.0(16)
C45 C46 C47A . 113.5(16)
C49A C46 C47A . 109.6(3)
C45 C46 C47 . 108.2(5)
C48 C46 C47 . 109.8(3)
C49 C46 C47 . 109.7(3)
C45 C46 C48A . 104.5(16)
C49A C46 C48A . 109.6(3)
C47A C46 C48A . 109.6(3)
O53 C50 O52 . 125.3(6)
O53 C50 C51 . 117.4(7)
O52 C50 C51 . 117.3(7)
C50 C51 C54A . 109.2(7)
C50 C51 C53 . 108.3(7)
C50 C51 C54B . 109.4(7)
C50 C51 C52C . 107.8(7)
C50 C51 C52A . 107.5(8)
C54A C51 C52A . 110.0(2)
C50 C51 C52B . 108.0(8)
C54B C51 C52B . 109.7(2)
C50 C51 C54 . 110.3(8)
C53 C51 C54 . 109.7(2)
C50 C51 C53A . 111.0(7)
C54A C51 C53A . 109.6(2)
C52A C51 C53A . 109.4(2)
C50 C51 C52 . 109.6(8)
C53 C51 C52 . 109.5(2)
C54 C51 C52 . 109.3(2)
C50 C51 C53B . 110.9(8)
C54B C51 C53B . 109.5(2)
C52B C51 C53B . 109.4(2)
C50 C51 C53C . 109.9(8)
C52C C51 C53C . 109.6(2)
O51 C55 O50 . 127.2(6)
O51 C55 C56 . 115.4(6)
O50 C55 C56 . 117.3(7)
C57 C56 C59 . 109.8(3)
C57 C56 C58 . 109.4(3)
C59 C56 C58 . 109.3(3)
C57 C56 C55 . 111.5(7)
C59 C56 C55 . 108.4(6)
C58 C56 C55 . 108.3(5)
O60 C60 O61 . 125.2(5)
O60 C60 C61 . 119.4(5)
O61 C60 C61 . 115.4(5)
C60 C61 C63 . 110.5(5)
C60 C61 C64 . 108.6(5)
C63 C61 C64 . 109.9(3)
C60 C61 C62 . 108.1(4)
C63 C61 C62 . 109.9(3)
C64 C61 C62 . 109.8(3)
O63 C65 O62 . 124.4(6)
O63 C65 C66 . 117.2(6)
O62 C65 C66 . 118.3(5)
C65 C66 C68 . 107.6(5)
C65 C66 C67 . 111.1(5)
C68 C66 C67 . 110.1(3)
C65 C66 C69 . 108.6(5)
C68 C66 C69 . 109.8(3)
C67 C66 C69 . 109.6(3)
O73 C70 O72 . 125.7(6)
O73 C70 C71 . 116.8(6)
O72 C70 C71 . 117.5(6)
C73 C71 C74 . 110.1(3)
C72A C71 C70 . 120.7(9)
C73 C71 C70 . 115.9(8)
C74 C71 C70 . 111.5(7)
C72A C71 C73A . 109.8(3)
C70 C71 C73A . 107.6(9)
C72A C71 C74A . 109.4(3)
C70 C71 C74A . 99.9(8)
C73A C71 C74A . 108.6(3)
C73 C71 C72 . 109.1(3)
C74 C71 C72 . 108.8(3)
C70 C71 C72 . 101.0(8)
O70 C75 O71 . 125.6(5)
O70 C75 C76 . 119.0(5)
O71 C75 C76 . 115.3(5)
C75 C76 C78 . 111.8(4)
C75 C76 C77 . 108.4(4)
C78 C76 C77 . 109.7(3)
C75 C76 C79 . 107.5(4)
C78 C76 C79 . 109.7(3)
C77 C76 C79 . 109.7(3)
O80 C80 O81 . 124.9(5)
O80 C80 C81 . 117.5(5)
O81 C80 C81 . 117.6(5)
C80 C81 C84 . 106.3(4)
C80 C81 C82 . 109.8(5)
C84 C81 C82 . 109.9(3)
C80 C81 C83 . 111.0(4)
C84 C81 C83 . 109.9(3)
C82 C81 C83 . 109.9(3)
O83 C85 O82 . 125.4(5)
O83 C85 C86 . 115.3(5)
O82 C85 C86 . 119.3(5)
C85 C86 C88 . 108.4(6)
C85 C86 C87 . 112.0(5)
C88 C86 C87 . 109.5(3)
C85 C86 C89 . 108.8(5)
C88 C86 C89 . 109.1(3)
C87 C86 C89 . 109.0(3)
C88A C86A C87A . 122(4)
C88A C86A C85 . 100(3)
C87A C86A C85 . 110(3)
C88A C86A C89A . 113(3)
C87A C86A C89A . 104(3)
C85 C86A C89A . 107(3)
N1 C3 C4 . 120.2(19)
C1 N1 C3 . 126.0(17)
C1 N1 F8 . 108.3(12)
C3 N1 F8 . 125.5(12)
C1 N1 F1 . 111.4(15)
C3 N1 F1 . 96.0(14)
F8 N1 F1 . 56.7(3)
C1 N1 F7 . 119.2(12)
C3 N1 F7 . 96.5(12)
F8 N1 F7 . 55.2(2)
F1 N1 F7 . 103.4(4)
C1 N1 F2 . 73.8(13)
C3 N1 F2 . 92.1(13)
F8 N1 F2 . 99.8(4)
F1 N1 F2 . 50.7(2)
F7 N1 F2 . 153.6(5)
C1 N1 F6 . 83.7(14)
C3 N1 F6 . 94.0(15)
F8 N1 F6 . 95.7(4)
F1 N1 F6 . 151.1(4)
F7 N1 F6 . 48.4(2)
F2 N1 F6 . 155.7(4)
C1 N1 F3 . 72.9(9)
C3 N1 F3 . 62.1(10)
F8 N1 F3 . 143.6(5)
F1 N1 F3 . 88.3(3)
F7 N1 F3 . 156.9(4)
F2 N1 F3 . 44.51(17)
F6 N1 F3 . 120.2(4)
C1 N1 F5 . 79.3(14)
C3 N1 F5 . 63.7(14)
F8 N1 F5 . 139.1(4)
F1 N1 F5 . 158.9(4)
F7 N1 F5 . 85.5(3)
F2 N1 F5 . 120.6(4)
F6 N1 F5 . 44.11(18)
F3 N1 F5 . 77.3(3)
C1 N1 F4 . 55.4(11)
C3 N1 F4 . 71.1(10)
F8 N1 F4 . 163.2(4)
F1 N1 F4 . 129.4(4)
F7 N1 F4 . 126.1(4)
F2 N1 F4 . 80.3(3)
F6 N1 F4 . 79.5(3)
F3 N1 F4 . 41.87(15)
F5 N1 F4 . 41.43(16)
N1 C1 C2 . 120.8(18)
N1A C3A C4A . 122(3)
C3A N1A C1A . 125(2)
F4 N1A F5 . 58.7(5)
F4 N1A F3 . 54.7(5)
F5 N1A F3 . 104.6(8)
F4 N1A F6 . 104.3(7)
F5 N1A F6 . 53.9(5)
F3 N1A F6 . 157.9(8)
F4 N1A F2 . 93.6(8)
F5 N1A F2 . 150.4(10)
F3 N1A F2 . 46.3(4)
F6 N1A F2 . 154.0(7)
F4 N1A F7 . 148.9(9)
F5 N1A F7 . 91.6(8)
F3 N1A F7 . 153.3(7)
F6 N1A F7 . 45.4(4)
F2 N1A F7 . 117.2(6)
F4 N1A F1 . 135.0(10)
F5 N1A F1 . 159.6(8)
F3 N1A F1 . 81.9(6)
F6 N1A F1 . 120.0(8)
F2 N1A F1 . 42.0(3)
F7 N1A F1 . 76.1(5)
N1A C1A C2A . 122(3)
N1B C3B C4B . 121(2)
C3B N1B C1B . 124.1(19)
F6 N1B F5 . 57.9(3)
F6 N1B F7 . 54.2(3)
F5 N1B F7 . 103.9(5)
F6 N1B F4 . 101.2(5)
F5 N1B F4 . 52.2(3)
F7 N1B F4 . 154.8(5)
F6 N1B F8 . 93.6(5)
F5 N1B F8 . 150.6(6)
F7 N1B F8 . 47.8(3)
F4 N1B F8 . 152.8(5)
F6 N1B F3 . 146.7(6)
F5 N1B F3 . 91.1(5)
F7 N1B F3 . 157.5(5)
F4 N1B F3 . 45.7(2)
F8 N1B F3 . 118.3(4)
F6 N1B F1 . 136.3(6)
F5 N1B F1 . 162.3(5)
F7 N1B F1 . 84.6(4)
F4 N1B F1 . 120.6(5)
F8 N1B F1 . 43.1(2)
F3 N1B F1 . 76.7(3)
F6 N1B F2 . 159.6(4)
F5 N1B F2 . 131.3(6)
F7 N1B F2 . 124.4(5)
F4 N1B F2 . 80.4(4)
F8 N1B F2 . 78.0(3)
F3 N1B F2 . 41.21(18)
F1 N1B F2 . 40.84(17)
N1B C1B C2B . 119(2)
O99 O99 C99 3_557 112.1(13)
O98 C99 C98 . 142(3)
O98 C99 O99 . 110(2)
C98 C99 O99 . 104.4(18)

loop_
_geom_bond_atom_site_label_1
_geom_bond_atom_site_label_2
_geom_bond_site_symmetry_2
_geom_bond_distance
Cr1 O81 . 1.966(4)
Cr1 F8 . 1.972(3)
Cr1 F1 . 1.981(3)
Cr1 O10 . 1.988(4)
Cr1 O11 . 2.001(4)
Cr1 O83 . 2.003(3)
Cr2 F1 . 1.906(3)
Cr2 F2 . 1.924(3)
Cr2 O12 . 1.932(4)
Cr2 O20 . 1.952(4)
Cr2 O22 . 1.955(3)
Cr2 O13 . 1.955(3)
Cr3 F2 . 1.930(3)
Cr3 F3 . 1.931(3)
Cr3 O32 . 1.951(4)
Cr3 O21 . 1.951(4)
Cr3 O30 . 1.955(4)
Cr3 O23 . 1.963(4)
Cr4 F4 . 1.918(3)
Cr4 F3 . 1.925(3)
Cr4 O40 . 1.940(4)
Cr4 O42 . 1.947(4)
Cr4 O31 . 1.949(4)
Cr4 O33 . 1.960(4)
Cr5 F5 . 1.947(3)
Cr5 F4 . 1.970(3)
Cr5 O50 . 1.971(4)
Cr5 O43 . 1.971(5)
Cr5 O52 . 1.976(5)
Cr5 O41 . 2.001(4)
Cr6 O53 . 1.943(5)
Cr6 F5 . 1.974(3)
Cr6 F6 . 1.978(3)
Cr6 O51 . 1.985(4)
Cr6 O62 . 1.989(5)
Cr6 O60 . 1.989(4)
Cr7 F6 . 1.929(3)
Cr7 O61 . 1.949(4)
Cr7 F7 . 1.954(3)
Cr7 O72 . 1.966(5)
Cr7 O63 . 1.968(4)
Cr7 O70 . 1.981(4)
Cr8 F7 . 1.933(3)
Cr8 F8 . 1.933(3)
Cr8 O73 . 1.942(4)
Cr8 O80 . 1.956(4)
Cr8 O71 . 1.961(4)
Cr8 O82 . 1.965(4)
F1 N1 . 2.885(14)
F1 N1B . 3.783(16)
F1 N1A . 3.87(2)
F2 N1 . 3.326(13)
F2 N1A . 3.59(3)
F2 N1B . 3.913(15)
F3 N1A . 3.09(3)
F3 N1B . 3.622(17)
F3 N1 . 3.663(13)
F4 N1A . 2.72(3)
F4 N1B . 3.234(18)
F4 N1 . 3.848(13)
F5 N1A . 2.78(2)
F5 N1B . 2.835(17)
F5 N1 . 3.766(14)
F6 N1B . 2.772(15)
F6 N1A . 3.16(3)
F6 N1 . 3.407(14)
F7 N1 . 3.002(13)
F7 N1B . 3.036(18)
F7 N1A . 3.63(3)
F8 N1 . 2.774(13)
F8 N1B . 3.507(18)
O10 C15 . 1.266(7)
O11 C10 . 1.265(6)
O12 C10 . 1.247(6)
O13 C15 . 1.258(6)
O20 C20 . 1.249(7)
O21 C20 . 1.262(7)
O22 C25 . 1.259(6)
O23 C25 . 1.240(7)
O30 C30 . 1.273(7)
O31 C30 . 1.256(7)
O32 C35 . 1.250(8)
O33 C35 . 1.264(7)
O40 C45 . 1.257(6)
O41 C45 . 1.254(6)
O42 C40 . 1.265(7)
O43 C40 . 1.250(8)
O50 C55 . 1.268(8)
O51 C55 . 1.240(9)
O52 C50 . 1.279(9)
O53 C50 . 1.245(10)
O60 C60 . 1.251(7)
O61 C60 . 1.260(7)
O62 C65 . 1.265(7)
O63 C65 . 1.258(7)
O70 C75 . 1.253(6)
O71 C75 . 1.261(7)
O72 C70 . 1.270(8)
O73 C70 . 1.253(8)
O80 C80 . 1.264(6)
O81 C80 . 1.266(7)
O82 C85 . 1.257(7)
O83 C85 . 1.256(6)
C10 C11 . 1.502(9)
C11 C13 . 1.514(3)
C11 C14 . 1.517(3)
C11 C12 . 1.518(3)
C11A C12A . 1.517(3)
C11A C14A . 1.517(3)
C11A C13A . 1.520(3)
C15 C16A . 1.48(2)
C15 C16 . 1.515(7)
C16 C19 . 1.517(3)
C16 C18 . 1.517(3)
C16 C17 . 1.517(3)
C16A C19A . 1.518(3)
C16A C18A . 1.518(3)
C16A C17A . 1.518(3)
C20 C21 . 1.513(7)
C21 C24 . 1.516(3)
C21 C23 . 1.516(3)
C21 C22 . 1.516(3)
C25 C26 . 1.525(7)
C26 C29 . 1.514(3)
C26 C28 . 1.515(3)
C26 C27 . 1.518(3)
C30 C31 . 1.502(8)
C31 C34 . 1.515(3)
C31 C32 . 1.515(3)
C31 C33 . 1.516(3)
C35 C36 . 1.499(8)
C35 C36A . 1.73(2)
C36 C39 . 1.517(3)
C36 C38 . 1.517(3)
C36 C37 . 1.518(3)
C36A C37A . 1.518(3)
C36A C39A . 1.518(3)
C36A C38A . 1.519(3)
C40 C41 . 1.513(8)
C41 C43 . 1.513(3)
C41 C44 . 1.514(3)
C41 C44A . 1.518(3)
C41 C42A . 1.518(3)
C41 C43A . 1.519(3)
C41 C42 . 1.521(3)
C45 C46 . 1.511(7)
C46 C48 . 1.514(3)
C46 C49 . 1.515(3)
C46 C49A . 1.517(3)
C46 C47A . 1.517(3)
C46 C47 . 1.518(3)
C46 C48A . 1.518(3)
C50 C51 . 1.503(8)
C51 C54A . 1.514(3)
C51 C53 . 1.517(3)
C51 C54B . 1.517(3)
C51 C52C . 1.517(3)
C51 C52A . 1.517(3)
C51 C52B . 1.517(3)
C51 C54 . 1.518(3)
C51 C53A . 1.518(3)
C51 C52 . 1.519(3)
C51 C53B . 1.520(3)
C51 C53C . 1.520(3)
C55 C56 . 1.540(8)
C56 C57 . 1.515(3)
C56 C59 . 1.517(3)
C56 C58 . 1.520(3)
C60 C61 . 1.509(7)
C61 C63 . 1.515(3)
C61 C64 . 1.516(3)
C61 C62 . 1.517(3)
C65 C66 . 1.495(8)
C66 C68 . 1.513(3)
C66 C67 . 1.516(3)
C66 C69 . 1.518(3)
C70 C71 . 1.517(8)
C71 C72A . 1.511(3)
C71 C73 . 1.514(3)
C71 C74 . 1.516(3)
C71 C73A . 1.521(3)
C71 C74A . 1.527(3)
C71 C72 . 1.528(3)
C75 C76 . 1.503(7)
C76 C78 . 1.516(3)
C76 C77 . 1.517(3)
C76 C79 . 1.518(3)
C80 C81 . 1.493(7)
C81 C84 . 1.515(3)
C81 C82 . 1.515(3)
C81 C83 . 1.516(3)
C85 C86 . 1.514(9)
C85 C86A . 1.59(4)
C86 C88 . 1.519(3)
C86 C87 . 1.519(3)
C86 C89 . 1.522(3)
C86A C88A . 1.32(6)
C86A C87A . 1.51(5)
C86A C89A . 1.64(5)
C4 C3 . 1.435(12)
C3 N1 . 1.411(10)
N1 C1 . 1.411(10)
C1 C2 . 1.435(12)
C4A C3A . 1.435(12)
C3A N1A . 1.411(10)
N1A C1A . 1.411(10)
C1A C2A . 1.435(12)
C4B C3B . 1.435(12)
C3B N1B . 1.411(10)
N1B C1B . 1.411(10)
C1B C2B . 1.435(12)
O99 O99 3_557 1.415(16)
O99 C99 . 1.463(17)
C99 O98 . 1.17(2)
C99 C98 . 1.36(3)

loop_
_geom_hbond_atom_site_label_D
_geom_hbond_atom_site_label_H
_geom_hbond_atom_site_label_A
_geom_hbond_distance_DH
_geom_hbond_distance_HA
_geom_hbond_distance_DA
_geom_hbond_angle_DHA
N1 H1A F1 0.97 1.94 2.885(14) 165.1
N1 H1A F2 0.97 2.86 3.326(13) 110.8
N1 H1B F7 0.97 2.07 3.002(13) 160.3
N1 H1A F8 0.97 2.27 2.774(13) 111.6
N1A H1A1 F4 0.97 2.06 2.72(3) 123.6
N1A H1A2 F5 0.97 1.88 2.78(2) 152.4
N1A H1A2 F6 0.97 2.47 3.16(3) 128.0
N1B H1B1 F4 0.97 2.55 3.234(18) 127.6
N1B H1B1 F5 0.97 1.91 2.835(17) 158.9
N1B H1B2 F6 0.97 2.13 2.772(15) 121.9
N1B H1B2 F7 0.97 2.11 3.036(18) 158.5
